data_4342550
loop_
_publ_author_name
'Nordheider, Andreas'
'H\"ull, Katharina'
'Prentis, Joanna K. D.'
'Athukorala Arachchige, Kasun S.'
'Slawin, Alexandra M. Z.'
'Woollins, J. Derek'
'Chivers, Tristram'

_publ_section_title
;
 [In Process Citation].
;
_journal_issue 6
_journal_name_full 'Inorganic chemistry'
_journal_page_first 3043
_journal_page_last 3054
_journal_paper_doi 10.1021/acs.inorgchem.5b00161
_journal_volume 54
_journal_year 2015
_chemical_absolute_configuration unk
_chemical_formula_moiety 'C32 H73 Ga N8 P4 Te3'
_chemical_formula_sum 'C32 H73 Ga N8 P4 Te3'
_chemical_formula_weight 1146.40
_space_group_IT_number 4
_symmetry_cell_setting monoclinic
_symmetry_Int_Tables_number 4
_symmetry_space_group_name_Hall 'P 2yb'
_symmetry_space_group_name_H-M 'P 1 21 1'
_atom_sites_solution_hydrogens geom
_atom_sites_solution_primary direct
_atom_sites_solution_secondary difmap
_cell_angle_alpha 90.0000
_cell_angle_beta 98.864(5)
_cell_angle_gamma 90.0000
_cell_formula_units_Z 2
_cell_length_a 10.4461(18)
_cell_length_b 13.727(2)
_cell_length_c 16.790(3)
_cell_measurement_reflns_used 8819
_cell_measurement_temperature 125
_cell_measurement_theta_max 29.13
_cell_measurement_theta_min 1.48
_cell_volume 2378.8(7)
_computing_cell_refinement 'CrystalClear-SM Expert 2.0 r6'
_computing_data_collection 'CrystalClear-SM Expert 2.0 r6 (Rigaku, 2010)'
_computing_data_reduction 'CrystalClear-SM Expert 2.0 r6'
_computing_molecular_graphics 'CrystalStructure 4.1'
_computing_publication_material 'CrystalStructure 4.1 (Rigaku, 2014)'
_computing_structure_refinement 'SHELXL-2013 (Sheldrick, 2013)'
_computing_structure_solution 'SIR2011 (Burla, et al., 2012)'
_diffrn_ambient_temperature 125
_diffrn_detector_area_resol_mean 29.257
_diffrn_measured_fraction_theta_full 0.990
_diffrn_measured_fraction_theta_max 0.990
_diffrn_measurement_device_type 'Rigaku Saturn70'
_diffrn_measurement_method \w
_diffrn_radiation_type 'Mo K\a'
_diffrn_radiation_wavelength 0.71075
_diffrn_reflns_av_R_equivalents 0.0460
_diffrn_reflns_Laue_measured_fraction_full 0.990
_diffrn_reflns_Laue_measured_fraction_max 0.990
_diffrn_reflns_limit_h_max 12
_diffrn_reflns_limit_h_min -12
_diffrn_reflns_limit_k_max 16
_diffrn_reflns_limit_k_min -16
_diffrn_reflns_limit_l_max 19
_diffrn_reflns_limit_l_min -19
_diffrn_reflns_number 17620
_diffrn_reflns_point_group_measured_fraction_full 0.969
_diffrn_reflns_point_group_measured_fraction_max 0.969
_diffrn_reflns_theta_full 25.000
_diffrn_reflns_theta_max 24.999
_diffrn_reflns_theta_min 1.973
_diffrn_standards_number 0
_exptl_absorpt_coefficient_mu 2.547
_exptl_absorpt_correction_T_max 0.858
_exptl_absorpt_correction_T_min 0.635
_exptl_absorpt_correction_type multi-scan
_exptl_absorpt_process_details 'REQAB (Rigaku, 1998)'
_exptl_crystal_colour red
_exptl_crystal_density_diffrn 1.600
_exptl_crystal_density_method 'not measured'
_exptl_crystal_description chunk
_exptl_crystal_F_000 1136.00
_exptl_crystal_size_max 0.15
_exptl_crystal_size_mid 0.12
_exptl_crystal_size_min 0.06
_refine_diff_density_max 3.67
_refine_diff_density_min -1.21
_refine_ls_abs_structure_details
;
 Flack x determined using 2284 quotients [(I+)-(I-)]/[(I+)+(I-)]
 (Parsons and Flack (2004), Acta Cryst. A60, s61).
;
_refine_ls_abs_structure_Flack 0.491(16)
_refine_ls_extinction_coef 0.0013(4)
_refine_ls_extinction_method SHELXL
_refine_ls_goodness_of_fit_ref 1.135
_refine_ls_hydrogen_treatment constr
_refine_ls_number_parameters 458
_refine_ls_number_reflns 8123
_refine_ls_number_restraints 169
_refine_ls_R_factor_all 0.0837
_refine_ls_R_factor_gt 0.0731
_refine_ls_shift/su_max 0.004
_refine_ls_structure_factor_coef Fsqd
_refine_ls_weighting_details 'w = 1/[\s^2^(Fo^2^)+(0.0243P)^2^+60.3880P] where P=(Fo^2^+2Fc^2^)/3'
_refine_ls_weighting_scheme calc
_refine_ls_wR_factor_gt 0.1788
_refine_ls_wR_factor_ref 0.1887
_reflns_number_gt 6816
_reflns_number_total 8123
_reflns_threshold_expression F^2^>2.0\s(F^2^)
_cod_data_source_file combined.cif
_cod_data_source_block 8
_cod_depositor_comments 'Adding full bibliography for 4342550--4342557.cif.'
_cod_database_code 4342550
_shelxl_res_file
;
TITL ANDW-72_Off
CELL  0.71075 10.44610 13.72650 16.79030 90.00000 98.86380 90.00000
ZERR  2 0.00178 0.00228 0.00283 0.00000 0.00460 0.00000
LATT -1
SYMM    -X, .50+Y,    -Z
SFAC C H GA N P TE
UNIT 64 146 2 16 8 6
SHEL 99999.000000 0.840885
OMIT     1   1   0
OMIT     3   0   0
OMIT     0   0   1
OMIT     0   3   4
OMIT     0  -1   1
OMIT     0   1   1
L.S. 30
FMAP 2
PLAN -5
WPDB -2
HTAB
BOND $H
CONF
LIST 4
TEMP -148.0
ACTA 50
SIZE 0.060 0.120 0.150
ISOR 0.0010 0.0005 N3 N5 N7 N8 C1 C5 C9 C10 C13 C15 C17 C25 C28 C29
DFIX 1.5500 0.0050 C1 C2 C1 C3 C1 C4
ISOR 0.0010 0.0050 C2 C12 C30 C31
DFIX 1.5500 0.0050 C17 C18 C17 C19 C17 C20
ISOR 0.0010 0.0005 N1 C4 C8
ISOR 0.0010 0.0005 C18 C19 C21
ISOR 0.0010 0.0005 C3
ISOR 0.0010 0.0005 C6
DANG 2.5228 0.0400 C2 C3
DANG 2.5226 0.0400 C2 C4
DANG 2.5226 0.0400 C3 C4
DANG 2.5254 0.0400 C18 C19
DANG 2.5230 0.0400 C18 C20
DANG 2.5217 0.0400 C19 C20
WGHT    0.024300   60.388000
EXTI    0.001267
FVAR       0.34319
TE1   6    0.172662    0.491491    0.168199    11.00000    0.04007    0.02484 =
         0.02782    0.00041    0.01034    0.00552
TE2   6    0.173095    0.170714    0.168409    11.00000    0.03991    0.02608 =
         0.02355   -0.00156    0.00513    0.00054
TE3   6    0.446740    0.332027    0.048952    11.00000    0.03140    0.03032 =
         0.02239   -0.00205    0.00153   -0.00240
GA1   3    0.215942    0.332800    0.096858    11.00000    0.03270    0.02639 =
         0.01994   -0.00027    0.00649   -0.00070
P1    5    0.209808    0.421680    0.306539    11.00000    0.03275    0.02995 =
         0.01676   -0.00291   -0.00166    0.00935
P2    5    0.214905    0.236978    0.309326    11.00000    0.01959    0.02607 =
         0.02916    0.00179    0.00949    0.01018
P3    5    0.274297    0.330062   -0.066050    11.00000    0.02836    0.01690 =
         0.01814   -0.00111    0.00194   -0.00003
P4    5    0.337444    0.332813   -0.206684    11.00000    0.02784    0.02480 =
         0.02146   -0.00668    0.00435   -0.00048
N1    4    0.238067    0.502385    0.370326    11.00000    0.02184    0.02199 =
         0.02182   -0.00004    0.00309   -0.00019
N2    4    0.225496    0.168575    0.380605    11.00000    0.05434    0.04270 =
         0.01729   -0.00216    0.01124    0.02418
N3    4    0.321055    0.340137    0.308475    11.00000    0.01563    0.01583 =
         0.01637    0.00015    0.00249    0.00013
N4    4    0.107204    0.336789    0.314147    11.00000    0.01774    0.03084 =
         0.03049    0.02022    0.00307    0.00051
N5    4    0.149824    0.334193   -0.020113    11.00000    0.02687    0.02644 =
         0.02623   -0.00023    0.00431    0.00029
N6    4    0.219887    0.339935   -0.285868    11.00000    0.02654    0.03531 =
         0.01797    0.00289    0.00027   -0.00767
AFIX  43
H6    2    0.139956    0.344416   -0.275665    11.00000   -1.20000
AFIX   0
N7    4    0.276515    0.413158   -0.138964    11.00000    0.01895    0.01907 =
         0.01905   -0.00002    0.00313   -0.00006
N8    4    0.296566    0.250992   -0.135605    11.00000    0.02128    0.02133 =
         0.02137   -0.00018    0.00318    0.00027
C1    1    0.222961    0.607419    0.383139    11.00000    0.02910    0.02911 =
         0.02923   -0.00047    0.00435   -0.00002
C2    1    0.105527    0.655232    0.329669    11.00000    0.05255    0.04899 =
         0.05331   -0.00564    0.00945    0.00072
AFIX 137
H2A   2    0.097046    0.722981    0.346516    11.00000   -1.20000
H2B   2    0.026425    0.619319    0.335511    11.00000   -1.20000
H2C   2    0.118858    0.653629    0.273173    11.00000   -1.20000
AFIX   0
C3    1    0.194433    0.627249    0.469522    11.00000    0.06692    0.06691 =
         0.06693   -0.00006    0.01034    0.00002
AFIX 137
H3A   2    0.251476    0.586945    0.508027    11.00000   -1.20000
H3B   2    0.103871    0.611141    0.472423    11.00000   -1.20000
H3C   2    0.209903    0.696206    0.482764    11.00000   -1.20000
AFIX   0
C4    1    0.348034    0.653485    0.360828    11.00000    0.09280    0.09277 =
         0.09278    0.00000    0.01432   -0.00003
AFIX 137
H4A   2    0.422595    0.632968    0.399984    11.00000   -1.20000
H4B   2    0.340704    0.724644    0.361584    11.00000   -1.20000
H4C   2    0.359954    0.631995    0.306794    11.00000   -1.20000
AFIX   0
C5    1    0.256914    0.061610    0.392018    11.00000    0.03736    0.03737 =
         0.03731    0.00056    0.00567   -0.00007
C6    1    0.241998    0.039450    0.473687    11.00000    0.05947    0.05945 =
         0.05944    0.00006    0.00916    0.00002
AFIX 137
H6A   2    0.230324   -0.030929    0.479260    11.00000   -1.20000
H6B   2    0.166001    0.073703    0.487380    11.00000   -1.20000
H6C   2    0.319490    0.060454    0.510144    11.00000   -1.20000
AFIX   0
C7    1    0.382948    0.024334    0.389138    11.00000    0.06146    0.04867 =
         0.11596    0.04050    0.05335    0.03160
AFIX 137
H7A   2    0.376563   -0.033533    0.354565    11.00000   -1.20000
H7B   2    0.424176    0.006721    0.443657    11.00000   -1.20000
H7C   2    0.435071    0.074092    0.367203    11.00000   -1.20000
AFIX   0
C8    1    0.171627   -0.000527    0.328052    11.00000    0.06762    0.06756 =
         0.06758    0.00006    0.01041   -0.00004
AFIX 137
H8A   2    0.165684   -0.067037    0.348384    11.00000   -1.20000
H8B   2    0.210303   -0.001993    0.278468    11.00000   -1.20000
H8C   2    0.084715    0.027976    0.316670    11.00000   -1.20000
AFIX   0
C9    1    0.465441    0.316224    0.325170    11.00000    0.01429    0.01401 =
         0.01456    0.00007    0.00158   -0.00017
C10   1    0.513506    0.411948    0.285590    11.00000    0.04682    0.04689 =
         0.04687   -0.00001    0.00722   -0.00002
AFIX 137
H10A  2    0.471086    0.416798    0.229456    11.00000   -1.20000
H10B  2    0.607613    0.408923    0.287260    11.00000   -1.20000
H10C  2    0.491474    0.469181    0.315633    11.00000   -1.20000
AFIX   0
C11   1    0.504021    0.342855    0.415430    11.00000    0.02600    0.06151 =
         0.02819   -0.01489    0.00467    0.00038
AFIX 137
H11A  2    0.598591    0.346957    0.428482    11.00000   -1.20000
H11B  2    0.472031    0.292584    0.448845    11.00000   -1.20000
H11C  2    0.465823    0.405855    0.426005    11.00000   -1.20000
AFIX   0
C12   1    0.518737    0.234223    0.293306    11.00000    0.02046    0.02890 =
         0.02915    0.00187    0.00670    0.00173
AFIX 137
H12A  2    0.490293    0.231753    0.234929    11.00000   -1.20000
H12B  2    0.489784    0.175304    0.318276    11.00000   -1.20000
H12C  2    0.613488    0.238137    0.304378    11.00000   -1.20000
AFIX   0
C13   1   -0.035599    0.318070    0.314344    11.00000    0.01607    0.01568 =
         0.01611   -0.00032    0.00230    0.00009
C14   1   -0.063800    0.229737    0.354158    11.00000    0.03701    0.04132 =
         0.01130    0.00287    0.00709    0.00945
AFIX 137
H14A  2   -0.013967    0.228310    0.408603    11.00000   -1.20000
H14B  2   -0.040102    0.173545    0.323503    11.00000   -1.20000
H14C  2   -0.156566    0.227108    0.357522    11.00000   -1.20000
AFIX   0
C15   1   -0.072928    0.408893    0.365692    11.00000    0.04063    0.04069 =
         0.04068   -0.00004    0.00632    0.00001
AFIX 137
H15A  2   -0.012140    0.413067    0.416227    11.00000   -1.20000
H15B  2   -0.161135    0.400392    0.377687    11.00000   -1.20000
H15C  2   -0.068402    0.468924    0.334655    11.00000   -1.20000
AFIX   0
C16   1   -0.108992    0.339358    0.227298    11.00000    0.01951    0.04277 =
         0.02552   -0.00608    0.00373    0.00233
AFIX 137
H16A  2   -0.200657    0.351869    0.229776    11.00000   -1.20000
H16B  2   -0.101356    0.282903    0.192610    11.00000   -1.20000
H16C  2   -0.070783    0.396594    0.205162    11.00000   -1.20000
AFIX   0
C17   1    0.008267    0.332590   -0.056765    11.00000    0.03280    0.03262 =
         0.03281   -0.00012    0.00505   -0.00001
C18   1   -0.066802    0.405104   -0.010199    11.00000    0.05760    0.05763 =
         0.05761   -0.00005    0.00889   -0.00001
AFIX 137
H18A  2   -0.044117    0.393485    0.047851    11.00000   -1.20000
H18B  2   -0.160161    0.395658   -0.026462    11.00000   -1.20000
H18C  2   -0.043557    0.471985   -0.022565    11.00000   -1.20000
AFIX   0
C19   1   -0.049795    0.230087   -0.047167    11.00000    0.05104    0.05103 =
         0.05104    0.00006    0.00777    0.00003
AFIX 137
H19A  2   -0.016020    0.204174    0.006339    11.00000   -1.20000
H19B  2   -0.025665    0.186452   -0.088605    11.00000   -1.20000
H19C  2   -0.144401    0.234842   -0.053168    11.00000   -1.20000
AFIX   0
C20   1   -0.012979    0.362074   -0.146725    11.00000    0.03035    0.13896 =
         0.03115   -0.01321   -0.00388   -0.01247
AFIX 137
H20A  2    0.053205    0.331152   -0.173733    11.00000   -1.20000
H20B  2   -0.006507    0.433032   -0.151172    11.00000   -1.20000
H20C  2   -0.099100    0.340722   -0.172282    11.00000   -1.20000
AFIX   0
C21   1    0.237611    0.339419   -0.372802    11.00000    0.03260    0.03259 =
         0.03222   -0.00004    0.00516    0.00006
C22   1    0.122501    0.390800   -0.416156    11.00000    0.06660    0.10681 =
         0.03819    0.03265    0.02331    0.02877
AFIX 137
H22A  2    0.135018    0.403125   -0.471929    11.00000   -1.20000
H22B  2    0.111191    0.452884   -0.389271    11.00000   -1.20000
H22C  2    0.045297    0.350312   -0.415889    11.00000   -1.20000
AFIX   0
C23   1    0.242891    0.235189   -0.408161    11.00000    0.13624    0.05087 =
         0.01975   -0.01129    0.03371   -0.01823
AFIX 137
H23A  2    0.218298    0.237655   -0.466858    11.00000   -1.20000
H23B  2    0.182641    0.192772   -0.385084    11.00000   -1.20000
H23C  2    0.331064    0.209378   -0.394852    11.00000   -1.20000
AFIX   0
C24   1    0.359800    0.379252   -0.379655    11.00000    0.05947    0.10352 =
         0.01593    0.00751    0.02119    0.00309
AFIX 137
H24A  2    0.373380    0.438765   -0.347212    11.00000   -1.20000
H24B  2    0.363308    0.394816   -0.436241    11.00000   -1.20000
H24C  2    0.427667    0.331869   -0.360278    11.00000   -1.20000
AFIX   0
C25   1    0.333457    0.523152   -0.131049    11.00000    0.04070    0.04036 =
         0.04051    0.00019    0.00638   -0.00009
C26   1    0.283959    0.560756   -0.051561    11.00000    0.03743    0.01741 =
         0.05864   -0.01103   -0.01666    0.01808
AFIX 137
H26A  2    0.195587    0.537236   -0.050768    11.00000   -1.20000
H26B  2    0.284554    0.632144   -0.050801    11.00000   -1.20000
H26C  2    0.341226    0.536068   -0.004118    11.00000   -1.20000
AFIX   0
C27   1    0.268893    0.569859   -0.199395    11.00000    0.04524    0.04185 =
         0.02688    0.01460   -0.02087   -0.00500
AFIX 137
H27A  2    0.288491    0.536778   -0.247817    11.00000   -1.20000
H27B  2    0.297504    0.637830   -0.199740    11.00000   -1.20000
H27C  2    0.175305    0.567795   -0.198663    11.00000   -1.20000
AFIX   0
C28   1    0.472039    0.527304   -0.113605    11.00000    0.03949    0.03946 =
         0.03948   -0.00001    0.00606    0.00000
AFIX 137
H28A  2    0.499093    0.593380   -0.096449    11.00000   -1.20000
H28B  2    0.508784    0.510223   -0.162059    11.00000   -1.20000
H28C  2    0.502999    0.481147   -0.070381    11.00000   -1.20000
AFIX   0
C29   1    0.311802    0.145024   -0.131905    11.00000    0.01546    0.01522 =
         0.01536   -0.00011    0.00252    0.00001
C30   1    0.257626    0.095945   -0.063211    11.00000    0.02477    0.02097 =
         0.02284    0.00244    0.00314   -0.00490
AFIX 137
H30A  2    0.168435    0.117905   -0.062912    11.00000   -1.20000
H30B  2    0.310935    0.113128   -0.011889    11.00000   -1.20000
H30C  2    0.258543    0.025125   -0.070497    11.00000   -1.20000
AFIX   0
C31   1    0.241144    0.097292   -0.214702    11.00000    0.02042    0.01953 =
         0.01788   -0.00881   -0.00370   -0.00092
AFIX 137
H31A  2    0.275225    0.126752   -0.260299    11.00000   -1.20000
H31B  2    0.147658    0.109085   -0.220311    11.00000   -1.20000
H31C  2    0.257525    0.026974   -0.213909    11.00000   -1.20000
AFIX   0
C32   1    0.462815    0.127396   -0.130981    11.00000    0.02105    0.02462 =
         0.04064   -0.01809   -0.00755    0.00155
AFIX 137
H32A  2    0.511151    0.151696   -0.080204    11.00000   -1.20000
H32B  2    0.490952    0.162128   -0.176256    11.00000   -1.20000
H32C  2    0.479204    0.057525   -0.135916    11.00000   -1.20000
AFIX   0
HKLF 4
 
REM  ANDW-72_Off
REM R1 =  0.0731 for    6816 Fo > 4sig(Fo)  and  0.0837 for all    8123 data
REM    458 parameters refined using    169 restraints
 
END  
     
WGHT      0.0227     60.8665 

REM Instructions for potential hydrogen bonds
HTAB C20 N7

REM Highest difference peak  3.667,  deepest hole -1.214,  1-sigma level  0.239
Q1    1   0.3355  0.6719 -0.1671  11.00000  0.05    3.67
Q2    1   0.3373 -0.0105 -0.1662  11.00000  0.05    3.56
Q3    1   0.3384  0.3309  0.0541  11.00000  0.05    2.95
Q4    1  -0.1665  0.3307  0.0464  11.00000  0.05    2.41
Q5    1  -0.0460  0.3372  0.0498  11.00000  0.05    1.81
;

loop_
_symmetry_equiv_pos_site_id
_symmetry_equiv_pos_as_xyz
1 +X,+Y,+Z
2 -X,1/2+Y,-Z

loop_
_atom_site_label
_atom_site_type_symbol
_atom_site_fract_x
_atom_site_fract_y
_atom_site_fract_z
_atom_site_U_iso_or_equiv
_atom_site_adp_type
_atom_site_occupancy
_atom_site_site_symmetry_multiplicity
_atom_site_calc_flag
_atom_site_refinement_flags
Te1 Te 0.1727(3) 0.49149(11) 0.16820(16) 0.0304(6) Uani 1 2 d .
Te2 Te 0.1731(3) 0.17071(11) 0.16841(15) 0.0298(6) Uani 1 2 d .
Te3 Te 0.44674(12) 0.3320(3) 0.04895(7) 0.0283(4) Uani 1 2 d .
Ga1 Ga 0.21594(19) 0.3328(5) 0.09686(11) 0.0261(5) Uani 1 2 d .
P1 P 0.2098(10) 0.4217(7) 0.3065(6) 0.027(2) Uani 1 2 d .
P2 P 0.2149(9) 0.2370(7) 0.3093(7) 0.024(2) Uani 1 2 d .
P3 P 0.2743(4) 0.3301(9) -0.0660(3) 0.0213(9) Uani 1 2 d .
P4 P 0.3374(4) 0.3328(10) -0.2067(3) 0.0246(10) Uani 1 2 d .
N1 N 0.238(3) 0.502(2) 0.3703(17) 0.022(6) Uani 1 2 d .
N2 N 0.226(3) 0.169(3) 0.3806(17) 0.038(8) Uani 1 2 d .
N3 N 0.3211(12) 0.340(2) 0.3085(8) 0.016(3) Uani 1 2 d .
N4 N 0.1072(14) 0.337(3) 0.3141(10) 0.026(4) Uani 1 2 d .
N5 N 0.1498(14) 0.334(3) -0.0201(9) 0.026(3) Uani 1 2 d .
N6 N 0.2199(16) 0.340(3) -0.2859(9) 0.027(5) Uani 1 2 d .
N7 N 0.277(2) 0.4132(18) -0.1390(16) 0.019(6) Uani 1 2 d .
N8 N 0.297(2) 0.2510(19) -0.1356(17) 0.021(6) Uani 1 2 d .
C1 C 0.223(2) 0.6074(18) 0.3831(13) 0.029(7) Uani 1 2 d .
C2 C 0.106(3) 0.655(2) 0.3297(17) 0.051(8) Uani 1 2 d .
C3 C 0.194(4) 0.627(3) 0.4695(15) 0.067(10) Uani 1 2 d .
C4 C 0.348(3) 0.653(4) 0.361(3) 0.093(14) Uani 1 2 d .
C5 C 0.257(3) 0.062(2) 0.3920(19) 0.037(7) Uani 1 2 d .
C6 C 0.242(4) 0.039(3) 0.474(2) 0.059(9) Uani 1 2 d .
C7 C 0.383(4) 0.024(3) 0.389(3) 0.071(14) Uani 1 2 d .
C8 C 0.172(4) -0.001(3) 0.328(2) 0.068(9) Uani 1 2 d .
C9 C 0.4654(16) 0.3162(16) 0.3252(10) 0.014(4) Uani 1 2 d .
C10 C 0.514(4) 0.412(3) 0.286(3) 0.047(9) Uani 1 2 d .
C11 C 0.504(2) 0.343(4) 0.4154(13) 0.039(8) Uani 1 2 d .
C12 C 0.519(3) 0.234(2) 0.293(2) 0.026(7) Uani 1 2 d .
C13 C -0.0356(16) 0.3181(18) 0.3143(10) 0.016(4) Uani 1 2 d .
C14 C -0.064(3) 0.230(2) 0.3542(17) 0.030(7) Uani 1 2 d .
C15 C -0.073(4) 0.409(3) 0.366(2) 0.041(8) Uani 1 2 d .
C16 C -0.1090(18) 0.339(4) 0.2273(12) 0.029(6) Uani 1 2 d .
C17 C 0.0083(16) 0.3326(19) -0.0568(9) 0.033(4) Uani 1 2 d .
C18 C -0.067(3) 0.405(2) -0.0102(18) 0.058(8) Uani 1 2 d .
C19 C -0.050(3) 0.2301(18) -0.0472(19) 0.051(7) Uani 1 2 d .
C20 C -0.013(3) 0.362(3) -0.1467(10) 0.068(16) Uani 1 2 d .
C21 C 0.2376(19) 0.339(3) -0.3728(12) 0.032(5) Uani 1 2 d .
C22 C 0.123(3) 0.391(3) -0.4162(19) 0.069(11) Uani 1 2 d .
C23 C 0.243(4) 0.235(2) -0.4082(17) 0.067(11) Uani 1 2 d .
C24 C 0.360(3) 0.379(3) -0.3797(16) 0.058(9) Uani 1 2 d .
C25 C 0.333(4) 0.523(3) -0.131(2) 0.041(10) Uani 1 2 d .
C26 C 0.284(3) 0.561(2) -0.052(2) 0.040(10) Uani 1 2 d .
C27 C 0.269(3) 0.570(3) -0.199(2) 0.041(9) Uani 1 2 d .
C28 C 0.472(4) 0.527(3) -0.114(3) 0.039(9) Uani 1 2 d .
C29 C 0.312(3) 0.1450(19) -0.1319(17) 0.015(6) Uani 1 2 d .
C30 C 0.258(3) 0.096(2) -0.063(2) 0.023(7) Uani 1 2 d .
C31 C 0.241(3) 0.097(2) -0.2147(17) 0.020(6) Uani 1 2 d .
C32 C 0.463(3) 0.127(2) -0.131(2) 0.030(8) Uani 1 2 d .
H2A H 0.09705 0.72298 0.34652 0.0618 Uiso 1 2 calc R
H2B H 0.02643 0.61932 0.33551 0.0618 Uiso 1 2 calc R
H2C H 0.11886 0.65363 0.27317 0.0618 Uiso 1 2 calc R
H3A H 0.25148 0.58694 0.50803 0.0803 Uiso 1 2 calc R
H3B H 0.10387 0.61114 0.47242 0.0803 Uiso 1 2 calc R
H3C H 0.2099 0.69621 0.48276 0.0803 Uiso 1 2 calc R
H4A H 0.4226 0.63297 0.39998 0.1113 Uiso 1 2 calc R
H4B H 0.3407 0.72464 0.36158 0.1113 Uiso 1 2 calc R
H4C H 0.35995 0.632 0.30679 0.1113 Uiso 1 2 calc R
H6A H 0.23032 -0.03093 0.47926 0.0713 Uiso 1 2 calc R
H6B H 0.166 0.0737 0.48738 0.0713 Uiso 1 2 calc R
H6C H 0.31949 0.06045 0.51014 0.0713 Uiso 1 2 calc R
H6 H 0.13996 0.34442 -0.27566 0.0323 Uiso 1 2 calc R
H7A H 0.37656 -0.03353 0.35457 0.0854 Uiso 1 2 calc R
H7B H 0.42418 0.00672 0.44366 0.0854 Uiso 1 2 calc R
H7C H 0.43507 0.07409 0.3672 0.0854 Uiso 1 2 calc R
H8A H 0.16568 -0.06704 0.34838 0.0811 Uiso 1 2 calc R
H8B H 0.2103 -0.00199 0.27847 0.0811 Uiso 1 2 calc R
H8C H 0.08471 0.02798 0.31667 0.0811 Uiso 1 2 calc R
H10A H 0.47109 0.4168 0.22946 0.0562 Uiso 1 2 calc R
H10B H 0.60761 0.40892 0.28726 0.0562 Uiso 1 2 calc R
H10C H 0.49147 0.46918 0.31563 0.0562 Uiso 1 2 calc R
H11A H 0.59859 0.34696 0.42848 0.0462 Uiso 1 2 calc R
H11B H 0.47203 0.29258 0.44885 0.0462 Uiso 1 2 calc R
H11C H 0.46582 0.40585 0.426 0.0462 Uiso 1 2 calc R
H12A H 0.49029 0.23175 0.23493 0.0310 Uiso 1 2 calc R
H12B H 0.48978 0.1753 0.31828 0.0310 Uiso 1 2 calc R
H12C H 0.61349 0.23814 0.30438 0.0310 Uiso 1 2 calc R
H14A H -0.01397 0.22831 0.4086 0.0354 Uiso 1 2 calc R
H14B H -0.0401 0.17354 0.3235 0.0354 Uiso 1 2 calc R
H14C H -0.15657 0.22711 0.35752 0.0354 Uiso 1 2 calc R
H15A H -0.01214 0.41307 0.41623 0.0488 Uiso 1 2 calc R
H15B H -0.16114 0.40039 0.37769 0.0488 Uiso 1 2 calc R
H15C H -0.0684 0.46892 0.33465 0.0488 Uiso 1 2 calc R
H16A H -0.20066 0.35187 0.22978 0.0351 Uiso 1 2 calc R
H16B H -0.10136 0.2829 0.19261 0.0351 Uiso 1 2 calc R
H16C H -0.07078 0.39659 0.20516 0.0351 Uiso 1 2 calc R
H18A H -0.04412 0.39349 0.04785 0.0691 Uiso 1 2 calc R
H18B H -0.16016 0.39566 -0.02646 0.0691 Uiso 1 2 calc R
H18C H -0.04356 0.47198 -0.02257 0.0691 Uiso 1 2 calc R
H19A H -0.01602 0.20417 0.00634 0.0613 Uiso 1 2 calc R
H19B H -0.02566 0.18645 -0.0886 0.0613 Uiso 1 2 calc R
H19C H -0.1444 0.23484 -0.05317 0.0613 Uiso 1 2 calc R
H20A H 0.05321 0.33115 -0.17373 0.0813 Uiso 1 2 calc R
H20B H -0.00651 0.43303 -0.15117 0.0813 Uiso 1 2 calc R
H20C H -0.0991 0.34072 -0.17228 0.0813 Uiso 1 2 calc R
H22A H 0.13502 0.40312 -0.47193 0.0827 Uiso 1 2 calc R
H22B H 0.11119 0.45288 -0.38927 0.0827 Uiso 1 2 calc R
H22C H 0.0453 0.35031 -0.41589 0.0827 Uiso 1 2 calc R
H23A H 0.2183 0.23765 -0.46686 0.0800 Uiso 1 2 calc R
H23B H 0.18264 0.19277 -0.38508 0.0800 Uiso 1 2 calc R
H23C H 0.33106 0.20938 -0.39485 0.0800 Uiso 1 2 calc R
H24A H 0.37338 0.43877 -0.34721 0.0696 Uiso 1 2 calc R
H24B H 0.36331 0.39482 -0.43624 0.0696 Uiso 1 2 calc R
H24C H 0.42767 0.33187 -0.36028 0.0696 Uiso 1 2 calc R
H26A H 0.19559 0.53724 -0.05077 0.0484 Uiso 1 2 calc R
H26B H 0.28455 0.63214 -0.0508 0.0484 Uiso 1 2 calc R
H26C H 0.34123 0.53607 -0.00412 0.0484 Uiso 1 2 calc R
H27A H 0.28849 0.53678 -0.24782 0.0489 Uiso 1 2 calc R
H27B H 0.2975 0.63783 -0.19974 0.0489 Uiso 1 2 calc R
H27C H 0.17531 0.56779 -0.19866 0.0489 Uiso 1 2 calc R
H28A H 0.49909 0.59338 -0.09645 0.0474 Uiso 1 2 calc R
H28B H 0.50878 0.51022 -0.16206 0.0474 Uiso 1 2 calc R
H28C H 0.503 0.48115 -0.07038 0.0474 Uiso 1 2 calc R
H30A H 0.16843 0.1179 -0.06291 0.0275 Uiso 1 2 calc R
H30B H 0.31094 0.11313 -0.01189 0.0275 Uiso 1 2 calc R
H30C H 0.25854 0.02513 -0.0705 0.0275 Uiso 1 2 calc R
H31A H 0.27522 0.12675 -0.2603 0.0240 Uiso 1 2 calc R
H31B H 0.14766 0.10909 -0.22031 0.0240 Uiso 1 2 calc R
H31C H 0.25753 0.02697 -0.21391 0.0240 Uiso 1 2 calc R
H32A H 0.51115 0.1517 -0.0802 0.0361 Uiso 1 2 calc R
H32B H 0.49095 0.16213 -0.17626 0.0361 Uiso 1 2 calc R
H32C H 0.4792 0.05753 -0.13592 0.0361 Uiso 1 2 calc R

loop_
_atom_site_aniso_label
_atom_site_aniso_U_11
_atom_site_aniso_U_22
_atom_site_aniso_U_33
_atom_site_aniso_U_12
_atom_site_aniso_U_13
_atom_site_aniso_U_23
Te1 0.0401(14) 0.0248(14) 0.0278(15) 0.0055(11) 0.0103(13) 0.0004(12)
Te2 0.0399(14) 0.0261(14) 0.0236(14) 0.0005(11) 0.0051(12) -0.0016(11)
Te3 0.0314(7) 0.0303(7) 0.0224(6) -0.0024(14) 0.0015(5) -0.0021(16)
Ga1 0.0327(11) 0.0264(11) 0.0199(10) -0.001(2) 0.0065(8) -0.000(3)
P1 0.033(5) 0.030(5) 0.017(5) 0.009(4) -0.002(4) -0.003(4)
P2 0.020(4) 0.026(5) 0.029(6) 0.010(4) 0.009(4) 0.002(4)
P3 0.028(2) 0.017(2) 0.018(2) -0.000(5) 0.0019(18) -0.001(5)
P4 0.028(2) 0.025(2) 0.021(2) -0.000(5) 0.0043(19) -0.007(6)
N1 0.022(6) 0.022(6) 0.022(6) -0.0002(14) 0.0031(17) -0.0000(14)
N2 0.054(16) 0.043(15) 0.017(12) 0.024(12) 0.011(11) -0.002(10)
N3 0.016(4) 0.016(4) 0.016(4) 0.0001(14) 0.0025(15) 0.0001(14)
N4 0.018(7) 0.031(11) 0.030(9) 0.001(14) 0.003(6) 0.020(16)
N5 0.027(4) 0.026(4) 0.026(4) 0.0003(14) 0.0043(15) -0.0002(14)
N6 0.027(8) 0.035(14) 0.018(8) -0.008(14) 0.000(6) 0.003(14)
N7 0.019(6) 0.019(6) 0.019(6) -0.0001(14) 0.0031(17) -0.0000(14)
N8 0.021(6) 0.021(6) 0.021(6) 0.0003(14) 0.0032(17) -0.0002(14)
C1 0.029(7) 0.029(7) 0.029(7) -0.0000(14) 0.0043(18) -0.0005(14)
C2 0.053(10) 0.049(10) 0.053(10) 0.001(7) 0.009(7) -0.006(7)
C3 0.067(10) 0.067(10) 0.067(10) 0.0000(7) 0.0103(17) -0.0001(7)
C4 0.093(14) 0.093(14) 0.093(14) -0.0000(7) 0.014(2) 0.0000(7)
C5 0.037(7) 0.037(7) 0.037(7) -0.0001(14) 0.0057(18) 0.0006(14)
C6 0.059(9) 0.059(9) 0.059(9) 0.0000(7) 0.0092(16) 0.0001(7)
C7 0.06(2) 0.05(2) 0.12(4) 0.032(18) 0.05(3) 0.04(2)
C8 0.068(9) 0.068(9) 0.068(9) -0.0000(7) 0.0104(16) 0.0001(7)
C9 0.014(4) 0.014(4) 0.015(4) -0.0002(14) 0.0016(15) 0.0001(14)
C10 0.047(9) 0.047(9) 0.047(9) -0.0000(7) 0.0072(16) -0.0000(7)
C11 0.026(10) 0.06(2) 0.028(11) 0.000(17) 0.005(8) -0.015(19)
C12 0.020(8) 0.029(9) 0.029(9) 0.002(6) 0.007(6) 0.002(6)
C13 0.016(4) 0.016(5) 0.016(4) 0.0001(14) 0.0023(15) -0.0003(14)
C14 0.037(15) 0.041(18) 0.011(13) 0.009(13) 0.007(11) 0.003(12)
C15 0.041(8) 0.041(8) 0.041(8) 0.0000(7) 0.0063(15) -0.0000(7)
C16 0.020(9) 0.043(17) 0.026(10) 0.002(17) 0.004(7) -0.006(19)
C17 0.033(4) 0.033(4) 0.033(4) -0.0000(14) 0.0050(15) -0.0001(14)
C18 0.058(8) 0.058(8) 0.058(8) -0.0000(7) 0.0089(14) -0.0001(7)
C19 0.051(7) 0.051(7) 0.051(7) 0.0000(7) 0.0078(13) 0.0001(7)
C20 0.030(14) 0.14(5) 0.031(14) -0.012(18) -0.004(12) -0.013(18)
C21 0.033(5) 0.033(5) 0.032(5) 0.0001(14) 0.0052(16) -0.0000(14)
C22 0.07(2) 0.11(3) 0.038(18) 0.03(2) 0.023(17) 0.033(19)
C23 0.14(4) 0.05(2) 0.020(15) -0.02(2) 0.03(2) -0.011(13)
C24 0.059(19) 0.10(3) 0.016(13) 0.003(17) 0.021(13) 0.008(14)
C25 0.041(10) 0.040(10) 0.041(10) -0.0001(14) 0.006(2) 0.0002(14)
C26 0.037(18) 0.017(14) 0.06(2) 0.018(12) -0.017(15) -0.011(13)
C27 0.05(2) 0.042(18) 0.027(17) -0.005(14) -0.021(14) 0.015(13)
C28 0.039(9) 0.039(9) 0.039(9) 0.0000(7) 0.0061(15) -0.0000(7)
C29 0.015(6) 0.015(6) 0.015(6) 0.0000(14) 0.0025(17) -0.0001(14)
C30 0.025(9) 0.021(9) 0.023(9) -0.005(6) 0.003(6) 0.002(6)
C31 0.020(8) 0.020(8) 0.018(8) -0.001(6) -0.004(6) -0.009(6)
C32 0.021(13) 0.025(14) 0.041(19) 0.002(10) -0.008(12) -0.018(13)

loop_
_atom_type_symbol
_atom_type_description
_atom_type_scat_dispersion_real
_atom_type_scat_dispersion_imag
_atom_type_scat_source
C C 0.0033 0.0016
;
International Tables for Crystallography
(Vol. C, Tables 4.2.6.8 and 6.1.1.4)
;
H H 0.0000 0.0000
;
International Tables for Crystallography
(Vol. C, Table 6.1.1.4)
;
Ga Ga 0.2307 1.6083
;
International Tables for Crystallography
(Vol. C, Tables 4.2.6.8 and 6.1.1.4)
;
N N 0.0061 0.0033
;
International Tables for Crystallography
(Vol. C, Tables 4.2.6.8 and 6.1.1.4)
;
P P 0.1023 0.0942
;
International Tables for Crystallography
(Vol. C, Tables 4.2.6.8 and 6.1.1.4)
;
Te Te -0.5308 1.6751
;
International Tables for Crystallography
(Vol. C, Tables 4.2.6.8 and 6.1.1.4)
;

loop_
_geom_angle_atom_site_label_1
_geom_angle_atom_site_label_2
_geom_angle_atom_site_label_3
_geom_angle
_geom_angle_publ_flag
Ga1 Te1 P1 95.5(3) yes
Ga1 Te2 P2 96.2(3) yes
Ga1 Te3 P3 69.17(12) yes
Te1 Ga1 Te2 117.17(11) yes
Te1 Ga1 Te3 112.3(2) yes
Te1 Ga1 N5 113.4(12) yes
Te2 Ga1 Te3 111.4(2) yes
Te2 Ga1 N5 114.1(12) yes
Te3 Ga1 N5 83.9(4) yes
Te1 P1 P2 113.7(5) yes
Te1 P1 N1 111.0(12) yes
Te1 P1 N3 107.2(7) yes
Te1 P1 N4 110.2(7) yes
P2 P1 N1 134.9(12) yes
P2 P1 N3 44.9(8) yes
P2 P1 N4 44.2(11) yes
N1 P1 N3 115.2(13) yes
N1 P1 N4 121.8(15) yes
N3 P1 N4 89.0(14) yes
Te2 P2 P1 110.2(5) yes
Te2 P2 N2 120.1(13) yes
Te2 P2 N3 107.2(7) yes
Te2 P2 N4 107.6(7) yes
P1 P2 N2 129.4(14) yes
P1 P2 N3 39.2(7) yes
P1 P2 N4 38.8(10) yes
N2 P2 N3 121.7(14) yes
N2 P2 N4 114.3(16) yes
N3 P2 N4 77.9(12) yes
Te3 P3 P4 118.1(2) yes
Te3 P3 N5 100.0(5) yes
Te3 P3 N7 118.7(9) yes
Te3 P3 N8 113.9(9) yes
P4 P3 N5 141.8(5) yes
P4 P3 N7 43.8(10) yes
P4 P3 N8 42.5(10) yes
N5 P3 N7 115.4(16) yes
N5 P3 N8 125.3(16) yes
N7 P3 N8 84.9(13) yes
P3 P4 N6 118.4(6) yes
P3 P4 N7 40.9(9) yes
P3 P4 N8 39.5(10) yes
N6 P4 N7 100.5(13) yes
N6 P4 N8 110.9(14) yes
N7 P4 N8 79.1(13) yes
P1 N1 C1 143(2) yes
P2 N2 C5 134(2) yes
P1 N3 P2 95.9(8) yes
P1 N3 C9 147.4(19) yes
P2 N3 C9 114.9(17) yes
P1 N4 P2 96.9(9) yes
P1 N4 C13 143(3) yes
P2 N4 C13 120(3) yes
Ga1 N5 P3 106.9(7) yes
Ga1 N5 C17 125.0(11) yes
P3 N5 C17 128.0(12) yes
P4 N6 C21 126.1(13) yes
P3 N7 P4 95.3(13) yes
P3 N7 C25 128(2) yes
P4 N7 C25 118(2) yes
P3 N8 P4 97.9(14) yes
P3 N8 C29 131(2) yes
P4 N8 C29 129(2) yes
N1 C1 C2 115(2) yes
N1 C1 C3 110(2) yes
N1 C1 C4 105(3) yes
C2 C1 C3 103(2) yes
C2 C1 C4 108(3) yes
C3 C1 C4 116(3) yes
N2 C5 C6 106(3) yes
N2 C5 C7 122(3) yes
N2 C5 C8 111(3) yes
C6 C5 C7 101(3) yes
C6 C5 C8 114(3) yes
C7 C5 C8 102(3) yes
N3 C9 C10 96(2) yes
N3 C9 C11 103.3(15) yes
N3 C9 C12 122.9(19) yes
C10 C9 C11 99(3) yes
C10 C9 C12 110(2) yes
C11 C9 C12 120(2) yes
N4 C13 C14 115(2) yes
N4 C13 C15 101(2) yes
N4 C13 C16 107.8(15) yes
C14 C13 C15 109(2) yes
C14 C13 C16 119(2) yes
C15 C13 C16 103(2) yes
N5 C17 C18 109(2) yes
N5 C17 C19 110(2) yes
N5 C17 C20 112.2(17) yes
C18 C17 C19 107(2) yes
C18 C17 C20 108(2) yes
C19 C17 C20 110(2) yes
N6 C21 C22 105(2) yes
N6 C21 C23 113(3) yes
N6 C21 C24 109(2) yes
C22 C21 C23 109(3) yes
C22 C21 C24 117(3) yes
C23 C21 C24 104(3) yes
N7 C25 C26 102(3) yes
N7 C25 C27 104(3) yes
N7 C25 C28 114(3) yes
C26 C25 C27 111(3) yes
C26 C25 C28 105(3) yes
C27 C25 C28 120(4) yes
N8 C29 C30 115(3) yes
N8 C29 C31 110(2) yes
N8 C29 C32 105(2) yes
C30 C29 C31 107(2) yes
C30 C29 C32 114(2) yes
C31 C29 C32 106(2) yes
P4 N6 H6 116.927 no
C21 N6 H6 116.944 no
C1 C2 H2A 109.467 no
C1 C2 H2B 109.473 no
C1 C2 H2C 109.475 no
H2A C2 H2B 109.470 no
H2A C2 H2C 109.471 no
H2B C2 H2C 109.471 no
C1 C3 H3A 109.470 no
C1 C3 H3B 109.471 no
C1 C3 H3C 109.469 no
H3A C3 H3B 109.470 no
H3A C3 H3C 109.474 no
H3B C3 H3C 109.474 no
C1 C4 H4A 109.483 no
C1 C4 H4B 109.472 no
C1 C4 H4C 109.476 no
H4A C4 H4B 109.471 no
H4A C4 H4C 109.471 no
H4B C4 H4C 109.455 no
C5 C6 H6A 109.468 no
C5 C6 H6B 109.468 no
C5 C6 H6C 109.470 no
H6A C6 H6B 109.466 no
H6A C6 H6C 109.475 no
H6B C6 H6C 109.481 no
C5 C7 H7A 109.468 no
C5 C7 H7B 109.472 no
C5 C7 H7C 109.468 no
H7A C7 H7B 109.476 no
H7A C7 H7C 109.470 no
H7B C7 H7C 109.473 no
C5 C8 H8A 109.474 no
C5 C8 H8B 109.473 no
C5 C8 H8C 109.463 no
H8A C8 H8B 109.477 no
H8A C8 H8C 109.469 no
H8B C8 H8C 109.471 no
C9 C10 H10A 109.469 no
C9 C10 H10B 109.468 no
C9 C10 H10C 109.470 no
H10A C10 H10B 109.473 no
H10A C10 H10C 109.466 no
H10B C10 H10C 109.481 no
C9 C11 H11A 109.470 no
C9 C11 H11B 109.476 no
C9 C11 H11C 109.466 no
H11A C11 H11B 109.477 no
H11A C11 H11C 109.468 no
H11B C11 H11C 109.471 no
C9 C12 H12A 109.466 no
C9 C12 H12B 109.469 no
C9 C12 H12C 109.471 no
H12A C12 H12B 109.469 no
H12A C12 H12C 109.472 no
H12B C12 H12C 109.481 no
C13 C14 H14A 109.477 no
C13 C14 H14B 109.467 no
C13 C14 H14C 109.470 no
H14A C14 H14B 109.469 no
H14A C14 H14C 109.476 no
H14B C14 H14C 109.468 no
C13 C15 H15A 109.477 no
C13 C15 H15B 109.476 no
C13 C15 H15C 109.466 no
H15A C15 H15B 109.466 no
H15A C15 H15C 109.468 no
H15B C15 H15C 109.475 no
C13 C16 H16A 109.470 no
C13 C16 H16B 109.471 no
C13 C16 H16C 109.475 no
H16A C16 H16B 109.467 no
H16A C16 H16C 109.476 no
H16B C16 H16C 109.468 no
C17 C18 H18A 109.477 no
C17 C18 H18B 109.480 no
C17 C18 H18C 109.470 no
H18A C18 H18B 109.468 no
H18A C18 H18C 109.470 no
H18B C18 H18C 109.464 no
C17 C19 H19A 109.473 no
C17 C19 H19B 109.482 no
C17 C19 H19C 109.476 no
H19A C19 H19B 109.463 no
H19A C19 H19C 109.464 no
H19B C19 H19C 109.471 no
C17 C20 H20A 109.472 no
C17 C20 H20B 109.472 no
C17 C20 H20C 109.477 no
H20A C20 H20B 109.468 no
H20A C20 H20C 109.471 no
H20B C20 H20C 109.467 no
C21 C22 H22A 109.472 no
C21 C22 H22B 109.465 no
C21 C22 H22C 109.467 no
H22A C22 H22B 109.481 no
H22A C22 H22C 109.474 no
H22B C22 H22C 109.469 no
C21 C23 H23A 109.476 no
C21 C23 H23B 109.471 no
C21 C23 H23C 109.470 no
H23A C23 H23B 109.472 no
H23A C23 H23C 109.468 no
H23B C23 H23C 109.469 no
C21 C24 H24A 109.465 no
C21 C24 H24B 109.478 no
C21 C24 H24C 109.473 no
H24A C24 H24B 109.468 no
H24A C24 H24C 109.467 no
H24B C24 H24C 109.476 no
C25 C26 H26A 109.467 no
C25 C26 H26B 109.475 no
C25 C26 H26C 109.466 no
H26A C26 H26B 109.468 no
H26A C26 H26C 109.476 no
H26B C26 H26C 109.474 no
C25 C27 H27A 109.469 no
C25 C27 H27B 109.467 no
C25 C27 H27C 109.463 no
H27A C27 H27B 109.476 no
H27A C27 H27C 109.477 no
H27B C27 H27C 109.475 no
C25 C28 H28A 109.466 no
C25 C28 H28B 109.472 no
C25 C28 H28C 109.470 no
H28A C28 H28B 109.477 no
H28A C28 H28C 109.464 no
H28B C28 H28C 109.478 no
C29 C30 H30A 109.470 no
C29 C30 H30B 109.470 no
C29 C30 H30C 109.468 no
H30A C30 H30B 109.470 no
H30A C30 H30C 109.466 no
H30B C30 H30C 109.483 no
C29 C31 H31A 109.471 no
C29 C31 H31B 109.472 no
C29 C31 H31C 109.471 no
H31A C31 H31B 109.466 no
H31A C31 H31C 109.465 no
H31B C31 H31C 109.482 no
C29 C32 H32A 109.477 no
C29 C32 H32B 109.471 no
C29 C32 H32C 109.468 no
H32A C32 H32B 109.474 no
H32A C32 H32C 109.475 no
H32B C32 H32C 109.462 no

loop_
_geom_bond_atom_site_label_1
_geom_bond_atom_site_label_2
_geom_bond_distance
_geom_bond_publ_flag
Te1 Ga1 2.559(6) yes
Te1 P1 2.487(11) yes
Te2 Ga1 2.600(6) yes
Te2 P2 2.510(11) yes
Te3 Ga1 2.657(2) yes
Te3 P3 2.429(4) yes
Ga1 N5 1.979(14) yes
P1 P2 2.536(14) yes
P1 N1 1.54(3) yes
P1 N3 1.61(2) yes
P1 N4 1.60(3) yes
P2 N2 1.51(3) yes
P2 N3 1.80(2) yes
P2 N4 1.78(3) yes
P3 P4 2.548(7) yes
P3 N5 1.612(16) yes
P3 N7 1.68(3) yes
P3 N8 1.64(3) yes
P4 N6 1.668(15) yes
P4 N7 1.77(3) yes
P4 N8 1.74(3) yes
N1 C1 1.47(4) yes
N2 C5 1.51(5) yes
N3 C9 1.53(2) yes
N4 C13 1.51(2) yes
N5 C17 1.51(2) yes
N6 C21 1.50(3) yes
N7 C25 1.62(5) yes
N8 C29 1.46(4) yes
C1 C2 1.55(3) yes
C1 C3 1.55(4) yes
C1 C4 1.55(5) yes
C5 C6 1.44(5) yes
C5 C7 1.42(5) yes
C5 C8 1.54(5) yes
C9 C10 1.59(5) yes
C9 C11 1.55(3) yes
C9 C12 1.40(4) yes
C13 C14 1.44(4) yes
C13 C15 1.60(4) yes
C13 C16 1.57(3) yes
C17 C18 1.55(4) yes
C17 C19 1.55(4) yes
C17 C20 1.55(3) yes
C21 C22 1.48(4) yes
C21 C23 1.55(5) yes
C21 C24 1.41(4) yes
C25 C26 1.59(6) yes
C25 C27 1.39(5) yes
C25 C28 1.43(5) yes
C29 C30 1.52(5) yes
C29 C31 1.61(4) yes
C29 C32 1.59(4) yes
N6 H6 0.880 no
C2 H2A 0.980 no
C2 H2B 0.980 no
C2 H2C 0.980 no
C3 H3A 0.980 no
C3 H3B 0.980 no
C3 H3C 0.980 no
C4 H4A 0.980 no
C4 H4B 0.980 no
C4 H4C 0.980 no
C6 H6A 0.980 no
C6 H6B 0.980 no
C6 H6C 0.980 no
C7 H7A 0.980 no
C7 H7B 0.980 no
C7 H7C 0.980 no
C8 H8A 0.980 no
C8 H8B 0.980 no
C8 H8C 0.980 no
C10 H10A 0.980 no
C10 H10B 0.980 no
C10 H10C 0.980 no
C11 H11A 0.980 no
C11 H11B 0.980 no
C11 H11C 0.980 no
C12 H12A 0.980 no
C12 H12B 0.980 no
C12 H12C 0.980 no
C14 H14A 0.980 no
C14 H14B 0.980 no
C14 H14C 0.980 no
C15 H15A 0.980 no
C15 H15B 0.980 no
C15 H15C 0.980 no
C16 H16A 0.980 no
C16 H16B 0.980 no
C16 H16C 0.980 no
C18 H18A 0.980 no
C18 H18B 0.980 no
C18 H18C 0.980 no
C19 H19A 0.980 no
C19 H19B 0.980 no
C19 H19C 0.980 no
C20 H20A 0.980 no
C20 H20B 0.980 no
C20 H20C 0.980 no
C22 H22A 0.980 no
C22 H22B 0.980 no
C22 H22C 0.980 no
C23 H23A 0.980 no
C23 H23B 0.980 no
C23 H23C 0.980 no
C24 H24A 0.980 no
C24 H24B 0.980 no
C24 H24C 0.980 no
C26 H26A 0.980 no
C26 H26B 0.980 no
C26 H26C 0.980 no
C27 H27A 0.980 no
C27 H27B 0.980 no
C27 H27C 0.980 no
C28 H28A 0.980 no
C28 H28B 0.980 no
C28 H28C 0.980 no
C30 H30A 0.980 no
C30 H30B 0.980 no
C30 H30C 0.980 no
C31 H31A 0.980 no
C31 H31B 0.980 no
C31 H31C 0.980 no
C32 H32A 0.980 no
C32 H32B 0.980 no
C32 H32C 0.980 no

loop_
_geom_contact_atom_site_label_1
_geom_contact_atom_site_label_2
_geom_contact_distance
_geom_contact_publ_flag
_geom_contact_site_symmetry_2
Te2 C8 3.57(4) no .
Ga1 N3 3.555(13) no .
Ga1 C18 3.36(3) no .
P1 C2 3.43(3) no .
P1 C4 3.55(5) no .
P1 C10 3.25(4) no .
P1 C11 3.50(3) no .
P1 C15 3.26(4) no .
P1 C16 3.57(3) no .
P2 C7 3.56(4) no .
P2 C8 3.31(4) no .
P2 C11 3.57(3) no .
P2 C12 3.23(3) no .
P2 C14 3.12(3) no .
P3 C20 3.13(3) no .
P3 C26 3.18(4) no .
P3 C28 3.57(4) no .
P3 C30 3.22(4) no .
P4 C24 3.02(3) no .
P4 C27 3.34(4) no .
P4 C28 3.30(4) no .
P4 C31 3.38(3) no .
P4 C32 3.28(3) no .
N1 C11 3.53(5) no .
N1 C15 3.48(5) no .
N2 C9 3.46(4) no .
N2 C13 3.46(4) no .
N2 C14 3.10(5) no .
N5 C26 3.48(5) no .
N5 C30 3.57(5) no .
N6 C27 3.48(5) no .
N6 C31 3.53(5) no .
N7 C17 3.49(3) no .
N7 C20 3.09(4) no .
N8 C20 3.55(4) no .
C6 C23 3.34(5) no 1_556
C7 C24 3.37(5) no 2_645
C23 C6 3.34(5) no 1_554
C24 C7 3.37(5) no 2_655
Te1 H2C 2.9463 no .
Te1 H4C 3.3999 no .
Te1 H10A 3.2923 no .
Te1 H16C 3.0059 no .
Te1 H18A 3.1001 no .
Te2 H8B 2.9940 no .
Te2 H8C 3.4053 no .
Te2 H12A 3.4334 no .
Te2 H16B 3.3339 no .
Te2 H19A 3.1403 no .
Te3 H10A 3.2198 no .
Te3 H12A 3.3786 no .
Te3 H26C 3.0904 no .
Te3 H28C 2.9854 no .
Te3 H30B 3.4114 no .
Te3 H32A 3.4252 no .
Ga1 H10A 3.4002 no .
Ga1 H18A 2.8394 no .
Ga1 H19A 3.1881 no .
P1 H2B 3.3990 no .
P1 H2C 3.3451 no .
P1 H4C 3.2852 no .
P1 H10A 3.1965 no .
P1 H10C 2.9945 no .
P1 H11C 3.0934 no .
P1 H15A 3.1776 no .
P1 H15C 3.0842 no .
P1 H16C 3.1733 no .
P2 H7C 3.2471 no .
P2 H8B 3.3201 no .
P2 H8C 3.1854 no .
P2 H11B 3.3683 no .
P2 H12A 3.3088 no .
P2 H12B 2.9750 no .
P2 H14A 3.1204 no .
P2 H14B 2.8472 no .
P3 H6 3.5878 no .
P3 H20A 2.7048 no .
P3 H20B 3.3694 no .
P3 H26A 2.9823 no .
P3 H26C 3.0565 no .
P3 H28C 3.1729 no .
P3 H30A 3.1185 no .
P3 H30B 3.1197 no .
P3 H32A 3.5147 no .
P4 H20A 3.1030 no .
P4 H23C 3.5766 no .
P4 H24A 2.8455 no .
P4 H24C 2.8790 no .
P4 H27A 2.9101 no .
P4 H28B 3.0466 no .
P4 H28C 3.3399 no .
P4 H31A 3.0088 no .
P4 H32A 3.5770 no .
P4 H32B 2.8406 no .
N1 H2A 3.3640 no .
N1 H2B 2.7216 no .
N1 H2C 2.8099 no .
N1 H3A 2.5714 no .
N1 H3B 2.8058 no .
N1 H3C 3.3014 no .
N1 H4A 2.6231 no .
N1 H4B 3.2444 no .
N1 H4C 2.5185 no .
N1 H10C 2.9677 no .
N1 H11C 2.7576 no .
N1 H15A 3.0902 no .
N1 H15C 3.1981 no .
N2 H6A 3.1968 no .
N2 H6B 2.3747 no .
N2 H6C 2.6904 no .
N2 H7A 3.2542 no .
N2 H7B 3.1123 no .
N2 H7C 2.5840 no .
N2 H8A 3.3224 no .
N2 H8B 2.8920 no .
N2 H8C 2.5599 no .
N2 H11B 3.1517 no .
N2 H12B 3.1009 no .
N2 H14A 2.7410 no .
N2 H14B 2.7932 no .
N3 H10A 2.4423 no .
N3 H10B 3.2105 no .
N3 H10C 2.5010 no .
N3 H11A 3.2670 no .
N3 H11B 2.7061 no .
N3 H11C 2.4646 no .
N3 H12A 2.7453 no .
N3 H12B 2.8573 no .
N3 H12C 3.3708 no .
N4 H14A 2.6368 no .
N4 H14B 2.7364 no .
N4 H14C 3.3177 no .
N4 H15A 2.4993 no .
N4 H15B 3.2679 no .
N4 H15C 2.6396 no .
N4 H16A 3.3148 no .
N4 H16B 2.8439 no .
N4 H16C 2.5359 no .
N5 H18A 2.6041 no .
N5 H18B 3.3320 no .
N5 H18C 2.7630 no .
N5 H19A 2.5731 no .
N5 H19B 2.8540 no .
N5 H19C 3.3299 no .
N5 H20A 2.6213 no .
N5 H20B 2.8710 no .
N5 H20C 3.3541 no .
N5 H26A 2.8875 no .
N5 H26C 3.4035 no .
N5 H30A 3.0678 no .
N5 H30B 3.4623 no .
N6 H20A 2.7571 no .
N6 H22A 3.2317 no .
N6 H22B 2.4698 no .
N6 H22C 2.6240 no .
N6 H23A 3.3452 no .
N6 H23B 2.6090 no .
N6 H23C 2.9262 no .
N6 H24A 2.4456 no .
N6 H24B 3.2175 no .
N6 H24C 2.6683 no .
N6 H27A 2.8428 no .
N6 H27C 3.5148 no .
N6 H31A 3.0008 no .
N6 H31B 3.4752 no .
N7 H6 2.6803 no .
N7 H20A 2.5748 no .
N7 H20B 2.9445 no .
N7 H26A 2.4887 no .
N7 H26B 3.3459 no .
N7 H26C 2.8209 no .
N7 H27A 2.5112 no .
N7 H27B 3.2664 no .
N7 H27C 2.5102 no .
N7 H28A 3.3947 no .
N7 H28B 2.8465 no .
N7 H28C 2.6372 no .
N8 H6 2.9438 no .
N8 H20A 2.7535 no .
N8 H30A 2.6687 no .
N8 H30B 2.7968 no .
N8 H30C 3.3314 no .
N8 H31A 2.6829 no .
N8 H31B 2.7486 no .
N8 H31C 3.3445 no .
N8 H32A 2.6655 no .
N8 H32B 2.5503 no .
N8 H32C 3.2703 no .
C1 H15C 3.5745 no .
C2 H3A 3.2809 no .
C2 H3B 2.4747 no .
C2 H3C 2.6923 no .
C2 H4A 3.3544 no .
C2 H4B 2.6123 no .
C2 H4C 2.7617 no .
C2 H15C 3.1456 no .
C3 H2A 2.5257 no .
C3 H2B 2.6339 no .
C3 H2C 3.2895 no .
C3 H4A 2.8121 no .
C3 H4B 2.8740 no .
C3 H4C 3.4518 no .
C4 H2A 2.7654 no .
C4 H2B 3.3536 no .
C4 H2C 2.6099 no .
C4 H3A 2.9543 no .
C4 H3B 3.4389 no .
C4 H3C 2.7436 no .
C4 H10C 3.0938 no .
C5 H12B 3.2885 no .
C5 H14B 3.4943 no .
C6 H7A 2.8011 no .
C6 H7B 2.0913 no .
C6 H7C 2.9329 no .
C6 H8A 2.5850 no .
C6 H8B 3.2928 no .
C6 H8C 2.8879 no .
C7 H6A 2.4800 no .
C7 H6B 3.0770 no .
C7 H6C 2.2864 no .
C7 H8A 2.5911 no .
C7 H8B 2.4090 no .
C7 H8C 3.1656 no .
C7 H12B 2.7138 no .
C8 H6A 2.5527 no .
C8 H6B 2.8717 no .
C8 H6C 3.3134 no .
C8 H7A 2.1662 no .
C8 H7B 3.0265 no .
C8 H7C 2.9149 no .
C8 H14B 3.2488 no .
C9 H7C 3.4226 no .
C10 H4C 3.4640 no .
C10 H11A 2.5855 no .
C10 H11B 3.2791 no .
C10 H11C 2.4850 no .
C10 H12A 2.6148 no .
C10 H12B 3.3101 no .
C10 H12C 2.6040 no .
C11 H10A 3.2508 no .
C11 H10B 2.7097 no .
C11 H10C 2.4009 no .
C11 H12A 3.3760 no .
C11 H12B 2.8103 no .
C11 H12C 2.7399 no .
C12 H7C 2.7329 no .
C12 H10A 2.7411 no .
C12 H10B 2.5791 no .
C12 H10C 3.2644 no .
C12 H11A 2.7673 no .
C12 H11B 2.8448 no .
C12 H11C 3.3465 no .
C14 H8C 3.2823 no .
C14 H15A 2.7453 no .
C14 H15B 2.6078 no .
C14 H15C 3.2990 no .
C14 H16A 2.8802 no .
C14 H16B 2.7778 no .
C14 H16C 3.3843 no .
C15 H2B 3.1368 no .
C15 H14A 2.6279 no .
C15 H14B 3.3363 no .
C15 H14C 2.6403 no .
C15 H16A 2.5811 no .
C15 H16B 3.3553 no .
C15 H16C 2.7042 no .
C16 H14A 3.4123 no .
C16 H14B 2.8195 no .
C16 H14C 2.7815 no .
C16 H15A 3.3348 no .
C16 H15B 2.7926 no .
C16 H15C 2.5211 no .
C16 H18A 3.2740 no .
C17 H26A 3.4161 no .
C17 H30A 3.3982 no .
C18 H19A 2.8143 no .
C18 H19B 3.3316 no .
C18 H19C 2.5415 no .
C18 H20A 3.3469 no .
C18 H20B 2.5701 no .
C18 H20C 2.8316 no .
C18 H26A 3.4412 no .
C19 H18A 2.7478 no .
C19 H18B 2.5959 no .
C19 H18C 3.3453 no .
C19 H20A 2.8813 no .
C19 H20B 3.3551 no .
C19 H20C 2.5789 no .
C19 H30A 2.7970 no .
C20 H6 2.8921 no .
C20 H18A 3.3603 no .
C20 H18B 2.7587 no .
C20 H18C 2.6322 no .
C20 H19A 3.3658 no .
C20 H19B 2.6117 no .
C20 H19C 2.8401 no .
C20 H26A 3.4702 no .
C21 H27A 3.4178 no .
C21 H31A 3.4663 no .
C22 H6 2.4230 no .
C22 H23A 2.5314 no .
C22 H23B 2.8204 no .
C22 H23C 3.2918 no .
C22 H24A 2.7761 no .
C22 H24B 2.5896 no .
C22 H24C 3.2826 no .
C23 H6 3.0151 no .
C23 H22A 2.7125 no .
C23 H22B 3.3252 no .
C23 H22C 2.5868 no .
C23 H24A 3.2069 no .
C23 H24B 2.6055 no .
C23 H24C 2.3780 no .
C23 H31A 2.8696 no .
C24 H6 3.1285 no .
C24 H22A 2.6268 no .
C24 H22B 2.7682 no .
C24 H22C 3.2719 no .
C24 H23A 2.7275 no .
C24 H23B 3.1517 no .
C24 H23C 2.3598 no .
C24 H27A 3.2617 no .
C26 H27A 3.3192 no .
C26 H27B 2.7272 no .
C26 H27C 2.5561 no .
C26 H28A 2.5181 no .
C26 H28B 3.2836 no .
C26 H28C 2.5985 no .
C27 H6 3.5352 no .
C27 H24A 3.3798 no .
C27 H26A 2.7574 no .
C27 H26B 2.6186 no .
C27 H26C 3.2823 no .
C27 H28A 2.7557 no .
C27 H28B 2.6189 no .
C27 H28C 3.2440 no .
C28 H26A 3.2265 no .
C28 H26B 2.7669 no .
C28 H26C 2.4567 no .
C28 H27A 2.7276 no .
C28 H27B 2.6277 no .
C28 H27C 3.2545 no .
C30 H19A 3.5736 no .
C30 H19B 3.1771 no .
C30 H31A 3.3691 no .
C30 H31B 2.7159 no .
C30 H31C 2.7015 no .
C30 H32A 2.8131 no .
C30 H32B 3.4343 no .
C30 H32C 2.8278 no .
C31 H23B 3.1203 no .
C31 H30A 2.7837 no .
C31 H30B 3.3778 no .
C31 H30C 2.5963 no .
C31 H32A 3.4132 no .
C31 H32B 2.7385 no .
C31 H32C 2.6866 no .
C32 H30A 3.4442 no .
C32 H30B 2.7443 no .
C32 H30C 2.8676 no .
C32 H31A 2.6914 no .
C32 H31B 3.4101 no .
C32 H31C 2.7418 no .
H2A H3A 3.4778 no .
H2A H3B 2.6046 no .
H2A H3C 2.4344 no .
H2A H4A 3.5995 no .
H2A H4B 2.5188 no .
H2A H4C 3.1798 no .
H2B H3A 3.4665 no .
H2B H3B 2.3191 no .
H2B H3C 3.0724 no .
H2B H4B 3.5519 no .
H2B H4C 3.5943 no .
H2B H15A 3.1910 no .
H2B H15C 2.2889 no .
H2C H3B 3.4232 no .
H2C H3C 3.5495 no .
H2C H4A 3.5495 no .
H2C H4B 2.7320 no .
H2C H4C 2.5122 no .
H2C H15C 3.4558 no .
H3A H4A 2.8081 no .
H3A H4B 3.3457 no .
H3B H15A 3.0657 no .
H3B H15C 3.3343 no .
H3C H4A 2.9281 no .
H3C H4B 2.6487 no .
H4A H10C 2.8093 no .
H4A H11C 3.1707 no .
H4C H10A 3.4963 no .
H4C H10C 2.6157 no .
H6A H7A 2.7755 no .
H6A H7B 2.2580 no .
H6A H7C 3.3813 no .
H6A H8A 2.2524 no .
H6A H8B 3.3690 no .
H6A H8C 3.0233 no .
H6B H7B 3.0443 no .
H6B H8A 3.0293 no .
H6B H8C 2.9292 no .
H6B H14A 3.0036 no .
H6B H14B 3.5013 no .
H6C H7A 3.0532 no .
H6C H7B 1.8336 no .
H6C H7C 2.8541 no .
H6C H8A 3.4170 no .
H6 H20A 2.0643 no .
H6 H20B 3.0290 no .
H6 H20C 3.2539 no .
H6 H22A 3.3852 no .
H6 H22B 2.4018 no .
H6 H22C 2.4105 no .
H6 H23B 2.8565 no .
H6 H23C 3.5577 no .
H6 H24A 3.1573 no .
H6 H24C 3.5209 no .
H6 H27A 3.0617 no .
H6 H27C 3.3259 no .
H6 H31A 3.2982 no .
H6 H31B 3.3588 no .
H7A H8A 2.2371 no .
H7A H8B 2.0378 no .
H7A H8C 3.1328 no .
H7A H12B 3.1952 no .
H7B H8A 3.0895 no .
H7B H8B 3.2847 no .
H7B H12B 3.2712 no .
H7C H8A 3.3908 no .
H7C H8B 2.7830 no .
H7C H11B 3.2955 no .
H7C H12A 3.2161 no .
H7C H12B 1.7538 no .
H7C H12C 3.2036 no .
H8C H14A 3.3907 no .
H8C H14B 2.3982 no .
H10A H11A 3.5338 no .
H10A H11C 3.3123 no .
H10A H12A 2.5485 no .
H10A H12C 3.0385 no .
H10B H11A 2.5344 no .
H10B H11C 2.9471 no .
H10B H12A 2.8029 no .
H10B H12B 3.5025 no .
H10B H12C 2.3614 no .
H10C H11A 2.6464 no .
H10C H11B 3.3258 no .
H10C H11C 2.1011 no .
H10C H12A 3.5288 no .
H10C H12C 3.4340 no .
H11A H12B 3.1015 no .
H11A H12C 2.5879 no .
H11B H12B 2.7491 no .
H11B H12C 3.1194 no .
H11C H12C 3.5805 no .
H14A H15A 2.5393 no .
H14A H15B 2.8225 no .
H14A H15C 3.5434 no .
H14B H15B 3.5323 no .
H14B H16A 3.2354 no .
H14B H16B 2.6569 no .
H14C H15A 3.0505 no .
H14C H15B 2.4040 no .
H14C H15C 3.4816 no .
H14C H16A 2.7277 no .
H14C H16B 3.0130 no .
H15A H16A 3.5333 no .
H15A H16C 3.5095 no .
H15B H16A 2.5428 no .
H15B H16C 3.1824 no .
H15C H16A 2.6155 no .
H15C H16B 3.4746 no .
H15C H16C 2.3868 no .
H16B H18A 3.0029 no .
H16B H19A 3.5501 no .
H16C H18A 2.6986 no .
H18A H19A 2.7181 no .
H18A H19C 2.8582 no .
H18A H20B 3.4670 no .
H18B H19A 3.0371 no .
H18B H19B 3.4295 no .
H18B H19C 2.2636 no .
H18B H20B 2.8739 no .
H18B H20C 2.7297 no .
H18C H19C 3.4355 no .
H18C H20A 3.4628 no .
H18C H20B 2.3142 no .
H18C H20C 3.0744 no .
H18C H26A 2.7626 no .
H19A H20C 3.5297 no .
H19A H30A 2.6753 no .
H19B H20A 2.6514 no .
H19B H20B 3.5587 no .
H19B H20C 2.5913 no .
H19B H30A 2.2164 no .
H19B H31B 3.2450 no .
H19C H20A 3.3755 no .
H19C H20B 3.5935 no .
H19C H20C 2.5744 no .
H20A H27C 3.5380 no .
H20A H30A 3.5762 no .
H20A H31B 3.3337 no .
H20B H26A 2.8720 no .
H20B H27C 2.8516 no .
H22A H23A 2.4290 no .
H22A H23B 3.2384 no .
H22A H23C 3.4820 no .
H22A H24A 3.0360 no .
H22A H24B 2.3704 no .
H22A H24C 3.4713 no .
H22B H23A 3.4823 no .
H22B H24A 2.7279 no .
H22B H24B 2.9721 no .
H22B H27A 3.0069 no .
H22B H27C 3.5381 no .
H22C H23A 2.6204 no .
H22C H23B 2.6026 no .
H22C H23C 3.5288 no .
H22C H24B 3.4461 no .
H23A H24B 2.6407 no .
H23A H24C 2.9073 no .
H23B H24B 3.5343 no .
H23B H24C 3.1689 no .
H23B H31A 2.3498 no .
H23B H31B 3.0689 no .
H23C H24A 3.2620 no .
H23C H24B 2.6736 no .
H23C H24C 2.0005 no .
H23C H31A 2.6714 no .
H24A H27A 2.4160 no .
H24A H28B 3.3573 no .
H26A H27A 3.5885 no .
H26A H27B 3.1807 no .
H26A H27C 2.4949 no .
H26A H28A 3.4616 no .
H26A H28C 3.3674 no .
H26B H27A 3.5637 no .
H26B H27B 2.5263 no .
H26B H27C 2.7153 no .
H26B H28A 2.5343 no .
H26B H28C 3.1372 no .
H26C H27B 3.5335 no .
H26C H27C 3.4811 no .
H26C H28A 2.5552 no .
H26C H28B 3.4135 no .
H26C H28C 2.2893 no .
H27A H28A 3.1906 no .
H27A H28B 2.5457 no .
H27A H28C 3.5246 no .
H27B H28A 2.5863 no .
H27B H28B 2.8123 no .
H27B H28C 3.5376 no .
H27C H28A 3.5664 no .
H27C H28B 3.5323 no .
H30A H31B 2.6209 no .
H30A H31C 3.0950 no .
H30B H31C 3.5542 no .
H30B H32A 2.5902 no .
H30B H32C 3.0227 no .
H30C H31A 3.5075 no .
H30C H31B 2.8459 no .
H30C H31C 2.4064 no .
H30C H32A 3.1844 no .
H30C H32C 2.7382 no .
H31A H32B 2.5150 no .
H31A H32C 2.9040 no .
H31C H32B 3.0516 no .
H31C H32C 2.5136 no .
Te1 H19B 3.2670 no 2_555
Te3 H28A 3.3983 no 2_645
Te3 H32C 3.4589 no 2_655
N1 H22A 3.3028 no 1_556
N2 H23A 2.7428 no 1_556
C2 H22C 3.5287 no 2_555
C2 H23B 3.3250 no 2_555
C2 H31B 3.0449 no 2_555
C3 H14A 3.2946 no 2_556
C3 H14C 3.2898 no 2_556
C3 H22A 3.3173 no 1_556
C3 H22B 3.5695 no 1_556
C4 H23C 3.4004 no 2_655
C4 H24C 3.3901 no 2_655
C5 H23A 3.4512 no 1_556
C6 H11A 3.4073 no 2_646
C6 H15B 3.3516 no 2_546
C6 H23A 2.9215 no 1_556
C6 H23B 3.3000 no 1_556
C6 H23C 3.2474 no 1_556
C7 H24A 2.9843 no 2_645
C7 H24B 3.1883 no 2_645
C7 H24C 3.3798 no 2_645
C8 H20B 3.3239 no 2_545
C8 H20C 3.3989 no 2_545
C8 H22B 3.3361 no 2_545
C8 H22C 3.5401 no 2_545
C10 H15B 3.5139 no 1_655
C10 H16A 3.3668 no 1_655
C10 H31C 3.2479 no 2_655
C10 H32C 3.2207 no 2_655
C11 H6A 3.5096 no 2_656
C11 H7B 3.2669 no 2_656
C11 H24B 3.1623 no 1_556
C12 H14C 3.3984 no 1_655
C12 H27A 3.5295 no 2_645
C12 H27B 2.9720 no 2_645
C14 H3B 3.4175 no 2_546
C14 H3C 3.3655 no 2_546
C14 H12C 3.3478 no 1_455
C14 H27B 3.5104 no 2_545
C14 H27C 3.4897 no 2_545
C15 H6A 3.3885 no 2_556
C15 H6B 3.5900 no 2_556
C15 H10B 3.3935 no 1_455
C15 H22A 3.2145 no 1_556
C15 H31C 3.3654 no 2_555
C16 H10B 3.4070 no 1_455
C16 H27B 3.3858 no 2_545
C16 H31C 2.9971 no 2_555
C18 H30A 3.4011 no 2_555
C18 H30C 3.0657 no 2_555
C19 H26A 3.5781 no 2_545
C19 H26B 3.4308 no 2_545
C20 H8B 3.3495 no 2_555
C22 H2A 3.5721 no 2_545
C22 H3A 3.3485 no 1_554
C22 H3B 3.5459 no 1_554
C22 H8A 3.4275 no 2_555
C22 H8C 3.4836 no 2_555
C22 H15A 2.9617 no 1_554
C23 H6B 2.8637 no 1_554
C23 H6C 2.9349 no 1_554
C24 H3A 3.5080 no 1_554
C24 H7A 2.9729 no 2_655
C24 H7B 3.1711 no 2_655
C24 H7C 3.4132 no 2_655
C24 H11B 3.4815 no 1_554
C26 H19A 3.5973 no 2_555
C26 H19C 3.4230 no 2_555
C26 H32A 3.0942 no 2_655
C27 H12A 3.4763 no 2_655
C27 H12C 3.2588 no 2_655
C27 H14B 3.2472 no 2_555
C27 H14C 3.4820 no 2_555
C27 H16B 3.4189 no 2_555
C28 H12A 3.5252 no 2_655
C28 H30B 3.0815 no 2_655
C30 H18A 3.5973 no 2_545
C30 H18B 3.3666 no 2_545
C30 H18C 3.3110 no 2_545
C30 H28A 3.3980 no 2_645
C30 H28C 3.4696 no 2_645
C31 H2B 3.2049 no 2_545
C31 H10B 3.3555 no 2_645
C31 H15C 3.0491 no 2_545
C31 H16A 3.3998 no 2_545
C31 H16C 3.2970 no 2_545
C32 H10A 3.4525 no 2_645
C32 H26C 3.0784 no 2_645
H2A C22 3.5721 no 2_555
H2A H6 3.0686 no 2_555
H2A H8A 2.9691 no 1_565
H2A H20A 3.4179 no 2_555
H2A H20C 3.3452 no 2_555
H2A H22C 2.6751 no 2_555
H2A H23B 3.1161 no 2_555
H2A H31B 3.4351 no 2_555
H2B C31 3.2049 no 2_555
H2B H22C 3.5704 no 2_555
H2B H23B 2.6531 no 2_555
H2B H31A 3.2106 no 2_555
H2B H31B 2.4463 no 2_555
H2B H31C 3.5648 no 2_555
H2C H19B 3.1344 no 2_555
H2C H20A 3.3213 no 2_555
H2C H20C 3.0659 no 2_555
H2C H31B 2.8550 no 2_555
H3A C22 3.3485 no 1_556
H3A C24 3.5080 no 1_556
H3A H7B 3.5359 no 2_656
H3A H14A 3.5987 no 2_556
H3A H14C 3.2359 no 2_556
H3A H22A 2.8436 no 1_556
H3A H22B 3.0473 no 1_556
H3A H24A 3.2729 no 1_556
H3A H24B 2.9762 no 1_556
H3B C14 3.4175 no 2_556
H3B C22 3.5459 no 1_556
H3B H6B 3.0419 no 2_556
H3B H14A 2.8351 no 2_556
H3B H14C 3.2413 no 2_556
H3B H22A 3.0064 no 1_556
H3B H22B 3.1723 no 1_556
H3B H23B 3.3183 no 2_555
H3C C14 3.3655 no 2_556
H3C H11A 3.0962 no 2_656
H3C H11B 3.5961 no 2_656
H3C H14A 2.9767 no 2_556
H3C H14C 2.8535 no 2_556
H3C H22C 3.4524 no 2_555
H4A H6C 3.0453 no 2_656
H4A H7B 3.3410 no 2_656
H4A H11B 3.4048 no 2_656
H4A H23C 2.7924 no 2_655
H4A H24C 3.2659 no 2_655
H4B H7A 3.3447 no 1_565
H4B H8A 3.3828 no 1_565
H4B H11B 3.5929 no 2_656
H4B H23C 3.3945 no 2_655
H4B H24C 2.8351 no 2_655
H4C H23C 3.5017 no 2_655
H4C H24C 3.5555 no 2_655
H4C H32B 2.9073 no 2_655
H6A C11 3.5096 no 2_646
H6A C15 3.3885 no 2_546
H6A H11A 2.7477 no 2_646
H6A H11C 3.4355 no 2_646
H6A H15A 3.1776 no 2_546
H6A H15B 2.7776 no 2_546
H6A H22C 3.3369 no 2_545
H6B C15 3.5900 no 2_546
H6B C23 2.8637 no 1_556
H6B H3B 3.0419 no 2_546
H6B H15A 3.2963 no 2_546
H6B H15B 3.2909 no 2_546
H6B H22B 3.5183 no 2_545
H6B H23A 2.4133 no 1_556
H6B H23B 2.6782 no 1_556
H6B H23C 3.0497 no 1_556
H6C C23 2.9349 no 1_556
H6C H4A 3.0453 no 2_646
H6C H10C 3.4995 no 2_646
H6C H11A 3.1797 no 2_646
H6C H11C 3.1530 no 2_646
H6C H15B 3.4742 no 2_546
H6C H23A 2.7034 no 1_556
H6C H23B 3.0352 no 1_556
H6C H23C 2.5844 no 1_556
H6 H2A 3.0686 no 2_545
H6 H8A 3.4583 no 2_555
H6 H8C 3.4399 no 2_555
H7A C24 2.9729 no 2_645
H7A H4B 3.3447 no 1_545
H7A H24A 2.6613 no 2_645
H7A H24B 3.0139 no 2_645
H7A H24C 2.7467 no 2_645
H7B C11 3.2669 no 2_646
H7B C24 3.1711 no 2_645
H7B H3A 3.5359 no 2_646
H7B H4A 3.3410 no 2_646
H7B H11A 3.1035 no 2_646
H7B H11B 3.5313 no 2_646
H7B H11C 2.6929 no 2_646
H7B H24A 3.0033 no 2_645
H7B H24B 2.7181 no 2_645
H7B H24C 3.2838 no 2_645
H7C C24 3.4132 no 2_645
H7C H24A 2.7881 no 2_645
H7C H24B 3.3290 no 2_645
H8A C22 3.4275 no 2_545
H8A H2A 2.9691 no 1_545
H8A H4B 3.3828 no 1_545
H8A H6 3.4583 no 2_545
H8A H20B 3.4687 no 2_545
H8A H20C 3.1931 no 2_545
H8A H22B 3.0859 no 2_545
H8A H22C 2.8634 no 2_545
H8B C20 3.3495 no 2_545
H8B H20B 2.9144 no 2_545
H8B H20C 2.9243 no 2_545
H8C C22 3.4836 no 2_545
H8C H6 3.4399 no 2_545
H8C H20B 3.0640 no 2_545
H8C H20C 3.5524 no 2_545
H8C H22B 2.7395 no 2_545
H8C H22C 3.3563 no 2_545
H8C H27C 3.1534 no 2_545
H10A C32 3.4525 no 2_655
H10A H16A 3.5421 no 1_655
H10A H31C 3.2588 no 2_655
H10A H32B 3.5220 no 2_655
H10A H32C 2.5921 no 2_655
H10B C15 3.3935 no 1_655
H10B C16 3.4070 no 1_655
H10B C31 3.3555 no 2_655
H10B H14C 3.5767 no 1_655
H10B H15B 2.6503 no 1_655
H10B H15C 3.4548 no 1_655
H10B H16A 2.4803 no 1_655
H10B H31A 3.2885 no 2_655
H10B H31C 2.5810 no 2_655
H10B H32C 3.2757 no 2_655
H10C H6C 3.4995 no 2_656
H10C H31A 3.4898 no 2_655
H10C H31C 3.4353 no 2_655
H10C H32B 3.5576 no 2_655
H10C H32C 3.3097 no 2_655
H11A C6 3.4073 no 2_656
H11A H3C 3.0962 no 2_646
H11A H6A 2.7477 no 2_656
H11A H6C 3.1797 no 2_656
H11A H7B 3.1035 no 2_656
H11A H14C 3.4068 no 1_655
H11A H15B 2.8678 no 1_655
H11B C24 3.4815 no 1_556
H11B H3C 3.5961 no 2_646
H11B H4A 3.4048 no 2_646
H11B H4B 3.5929 no 2_646
H11B H7B 3.5313 no 2_656
H11B H23A 3.2791 no 1_556
H11B H23C 3.3986 no 1_556
H11B H24B 2.7671 no 1_556
H11B H24C 3.3517 no 1_556
H11C H6A 3.4355 no 2_656
H11C H6C 3.1530 no 2_656
H11C H7B 2.6929 no 2_656
H11C H24B 2.6987 no 1_556
H12A C27 3.4763 no 2_645
H12A C28 3.5252 no 2_645
H12A H27A 3.5207 no 2_645
H12A H27B 2.7072 no 2_645
H12A H28A 3.0175 no 2_645
H12A H28B 3.2783 no 2_645
H12B H24A 3.5506 no 2_645
H12B H27A 3.3503 no 2_645
H12B H27B 3.2445 no 2_645
H12B H28B 3.4680 no 2_645
H12C C14 3.3478 no 1_655
H12C C27 3.2588 no 2_645
H12C H14C 2.4348 no 1_655
H12C H15B 3.3354 no 1_655
H12C H16A 2.9197 no 1_655
H12C H27A 3.1448 no 2_645
H12C H27B 2.5201 no 2_645
H14A C3 3.2946 no 2_546
H14A H3A 3.5987 no 2_546
H14A H3B 2.8351 no 2_546
H14A H3C 2.9767 no 2_546
H14A H22A 3.3529 no 1_556
H14A H22C 3.3630 no 1_556
H14A H23A 2.9517 no 1_556
H14B C27 3.2472 no 2_545
H14B H22B 3.3463 no 2_545
H14B H27A 3.2947 no 2_545
H14B H27B 3.1727 no 2_545
H14B H27C 2.7538 no 2_545
H14C C3 3.2898 no 2_546
H14C C12 3.3984 no 1_455
H14C C27 3.4820 no 2_545
H14C H3A 3.2359 no 2_546
H14C H3B 3.2413 no 2_546
H14C H3C 2.8535 no 2_546
H14C H10B 3.5767 no 1_455
H14C H11A 3.4068 no 1_455
H14C H12C 2.4348 no 1_455
H14C H27A 3.3667 no 2_545
H14C H27B 3.0798 no 2_545
H14C H27C 3.4314 no 2_545
H15A C22 2.9617 no 1_556
H15A H6A 3.1776 no 2_556
H15A H6B 3.2963 no 2_556
H15A H22A 2.2402 no 1_556
H15A H22B 3.3655 no 1_556
H15A H22C 2.9200 no 1_556
H15B C6 3.3516 no 2_556
H15B C10 3.5139 no 1_455
H15B H6A 2.7776 no 2_556
H15B H6B 3.2909 no 2_556
H15B H6C 3.4742 no 2_556
H15B H10B 2.6503 no 1_455
H15B H11A 2.8678 no 1_455
H15B H12C 3.3354 no 1_455
H15B H31C 3.2774 no 2_555
H15C C31 3.0491 no 2_555
H15C H10B 3.4548 no 1_455
H15C H23B 3.4487 no 2_555
H15C H31A 3.1762 no 2_555
H15C H31B 2.7538 no 2_555
H15C H31C 2.7228 no 2_555
H16A C10 3.3668 no 1_455
H16A C31 3.3998 no 2_555
H16A H10A 3.5421 no 1_455
H16A H10B 2.4803 no 1_455
H16A H12C 2.9197 no 1_455
H16A H27B 3.1229 no 2_545
H16A H30C 3.5603 no 2_555
H16A H31B 3.5812 no 2_555
H16A H31C 2.4803 no 2_555
H16B C27 3.4189 no 2_545
H16B H26B 3.4942 no 2_545
H16B H27B 2.8728 no 2_545
H16B H27C 3.0577 no 2_545
H16C C31 3.2970 no 2_555
H16C H30C 3.2719 no 2_555
H16C H31B 3.0464 no 2_555
H16C H31C 2.6680 no 2_555
H18A C30 3.5973 no 2_555
H18A H30A 3.3675 no 2_555
H18A H30C 2.9477 no 2_555
H18B C30 3.3666 no 2_555
H18B H30A 3.4066 no 2_555
H18B H30B 3.4812 no 2_555
H18B H30C 2.7167 no 2_555
H18C C30 3.3110 no 2_555
H18C H19A 3.2507 no 2_555
H18C H19B 3.5011 no 2_555
H18C H30A 2.8897 no 2_555
H18C H30B 3.5197 no 2_555
H18C H30C 3.0164 no 2_555
H19A C26 3.5973 no 2_545
H19A H18C 3.2507 no 2_545
H19A H26A 3.1236 no 2_545
H19A H26B 3.1700 no 2_545
H19B Te1 3.2670 no 2_545
H19B H2C 3.1344 no 2_545
H19B H18C 3.5011 no 2_545
H19C C26 3.4230 no 2_545
H19C H26A 3.3130 no 2_545
H19C H26B 2.8224 no 2_545
H20A H2A 3.4179 no 2_545
H20A H2C 3.3213 no 2_545
H20B C8 3.3239 no 2_555
H20B H8A 3.4687 no 2_555
H20B H8B 2.9144 no 2_555
H20B H8C 3.0640 no 2_555
H20C C8 3.3989 no 2_555
H20C H2A 3.3452 no 2_545
H20C H2C 3.0659 no 2_545
H20C H8A 3.1931 no 2_555
H20C H8B 2.9243 no 2_555
H20C H8C 3.5524 no 2_555
H22A N1 3.3028 no 1_554
H22A C3 3.3173 no 1_554
H22A C15 3.2145 no 1_554
H22A H3A 2.8436 no 1_554
H22A H3B 3.0064 no 1_554
H22A H14A 3.3529 no 1_554
H22A H15A 2.2402 no 1_554
H22B C3 3.5695 no 1_554
H22B C8 3.3361 no 2_555
H22B H3A 3.0473 no 1_554
H22B H3B 3.1723 no 1_554
H22B H6B 3.5183 no 2_555
H22B H8A 3.0859 no 2_555
H22B H8C 2.7395 no 2_555
H22B H14B 3.3463 no 2_555
H22B H15A 3.3655 no 1_554
H22C C2 3.5287 no 2_545
H22C C8 3.5401 no 2_555
H22C H2A 2.6751 no 2_545
H22C H2B 3.5704 no 2_545
H22C H3C 3.4524 no 2_545
H22C H6A 3.3369 no 2_555
H22C H8A 2.8634 no 2_555
H22C H8C 3.3563 no 2_555
H22C H14A 3.3630 no 1_554
H22C H15A 2.9200 no 1_554
H23A N2 2.7428 no 1_554
H23A C5 3.4512 no 1_554
H23A C6 2.9215 no 1_554
H23A H6B 2.4133 no 1_554
H23A H6C 2.7034 no 1_554
H23A H11B 3.2791 no 1_554
H23A H14A 2.9517 no 1_554
H23B C2 3.3250 no 2_545
H23B C6 3.3000 no 1_554
H23B H2A 3.1161 no 2_545
H23B H2B 2.6531 no 2_545
H23B H3B 3.3183 no 2_545
H23B H6B 2.6782 no 1_554
H23B H6C 3.0352 no 1_554
H23B H15C 3.4487 no 2_545
H23C C4 3.4004 no 2_645
H23C C6 3.2474 no 1_554
H23C H4A 2.7924 no 2_645
H23C H4B 3.3945 no 2_645
H23C H4C 3.5017 no 2_645
H23C H6B 3.0497 no 1_554
H23C H6C 2.5844 no 1_554
H23C H11B 3.3986 no 1_554
H24A C7 2.9843 no 2_655
H24A H3A 3.2729 no 1_554
H24A H7A 2.6613 no 2_655
H24A H7B 3.0033 no 2_655
H24A H7C 2.7881 no 2_655
H24A H12B 3.5506 no 2_655
H24B C7 3.1883 no 2_655
H24B C11 3.1623 no 1_554
H24B H3A 2.9762 no 1_554
H24B H7A 3.0139 no 2_655
H24B H7B 2.7181 no 2_655
H24B H7C 3.3290 no 2_655
H24B H11B 2.7671 no 1_554
H24B H11C 2.6987 no 1_554
H24C C4 3.3901 no 2_645
H24C C7 3.3798 no 2_655
H24C H4A 3.2659 no 2_645
H24C H4B 2.8351 no 2_645
H24C H4C 3.5555 no 2_645
H24C H7A 2.7467 no 2_655
H24C H7B 3.2838 no 2_655
H24C H11B 3.3517 no 1_554
H26A C19 3.5781 no 2_555
H26A H19A 3.1236 no 2_555
H26A H19C 3.3130 no 2_555
H26B C19 3.4308 no 2_555
H26B H16B 3.4942 no 2_555
H26B H19A 3.1700 no 2_555
H26B H19C 2.8224 no 2_555
H26B H32A 2.8316 no 2_655
H26C C32 3.0784 no 2_655
H26C H32A 2.4957 no 2_655
H26C H32C 2.7883 no 2_655
H27A C12 3.5295 no 2_655
H27A H12A 3.5207 no 2_655
H27A H12B 3.3503 no 2_655
H27A H12C 3.1448 no 2_655
H27A H14B 3.2947 no 2_555
H27A H14C 3.3667 no 2_555
H27B C12 2.9720 no 2_655
H27B C14 3.5104 no 2_555
H27B C16 3.3858 no 2_555
H27B H12A 2.7072 no 2_655
H27B H12B 3.2445 no 2_655
H27B H12C 2.5201 no 2_655
H27B H14B 3.1727 no 2_555
H27B H14C 3.0798 no 2_555
H27B H16A 3.1229 no 2_555
H27B H16B 2.8728 no 2_555
H27C C14 3.4897 no 2_555
H27C H8C 3.1534 no 2_555
H27C H14B 2.7538 no 2_555
H27C H14C 3.4314 no 2_555
H27C H16B 3.0577 no 2_555
H28A Te3 3.3983 no 2_655
H28A C30 3.3980 no 2_655
H28A H12A 3.0175 no 2_655
H28A H30B 2.4916 no 2_655
H28A H30C 3.5998 no 2_655
H28A H32A 3.0899 no 2_655
H28B H12A 3.2783 no 2_655
H28B H12B 3.4680 no 2_655
H28B H30B 3.5181 no 2_655
H28C C30 3.4696 no 2_655
H28C H30B 2.8531 no 2_655
H28C H30C 3.2170 no 2_655
H28C H32A 3.4655 no 2_655
H28C H32C 3.5963 no 2_655
H30A C18 3.4011 no 2_545
H30A H18A 3.3675 no 2_545
H30A H18B 3.4066 no 2_545
H30A H18C 2.8897 no 2_545
H30B C28 3.0815 no 2_645
H30B H18B 3.4812 no 2_545
H30B H18C 3.5197 no 2_545
H30B H28A 2.4916 no 2_645
H30B H28B 3.5181 no 2_645
H30B H28C 2.8531 no 2_645
H30C C18 3.0657 no 2_545
H30C H16A 3.5603 no 2_545
H30C H16C 3.2719 no 2_545
H30C H18A 2.9477 no 2_545
H30C H18B 2.7167 no 2_545
H30C H18C 3.0164 no 2_545
H30C H28A 3.5998 no 2_645
H30C H28C 3.2170 no 2_645
H31A H2B 3.2106 no 2_545
H31A H10B 3.2885 no 2_645
H31A H10C 3.4898 no 2_645
H31A H15C 3.1762 no 2_545
H31B C2 3.0449 no 2_545
H31B H2A 3.4351 no 2_545
H31B H2B 2.4463 no 2_545
H31B H2C 2.8550 no 2_545
H31B H15C 2.7538 no 2_545
H31B H16A 3.5812 no 2_545
H31B H16C 3.0464 no 2_545
H31C C10 3.2479 no 2_645
H31C C15 3.3654 no 2_545
H31C C16 2.9971 no 2_545
H31C H2B 3.5648 no 2_545
H31C H10A 3.2588 no 2_645
H31C H10B 2.5810 no 2_645
H31C H10C 3.4353 no 2_645
H31C H15B 3.2774 no 2_545
H31C H15C 2.7228 no 2_545
H31C H16A 2.4803 no 2_545
H31C H16C 2.6680 no 2_545
H32A C26 3.0942 no 2_645
H32A H26B 2.8316 no 2_645
H32A H26C 2.4957 no 2_645
H32A H28A 3.0899 no 2_645
H32A H28C 3.4655 no 2_645
H32B H4C 2.9073 no 2_645
H32B H10A 3.5220 no 2_645
H32B H10C 3.5576 no 2_645
H32C Te3 3.4589 no 2_645
H32C C10 3.2207 no 2_645
H32C H10A 2.5921 no 2_645
H32C H10B 3.2757 no 2_645
H32C H10C 3.3097 no 2_645
H32C H26C 2.7883 no 2_645
H32C H28C 3.5963 no 2_645

loop_
_geom_torsion_atom_site_label_1
_geom_torsion_atom_site_label_2
_geom_torsion_atom_site_label_3
_geom_torsion_atom_site_label_4
_geom_torsion
_geom_torsion_publ_flag
Ga1 Te1 P1 P2 -13.7(4) no
Ga1 Te1 P1 N1 160.5(5) no
Ga1 Te1 P1 N3 33.9(5) no
Ga1 Te1 P1 N4 -61.5(5) no
P1 Te1 Ga1 Te2 26.6(3) no
P1 Te1 Ga1 Te3 -104.2(3) no
P1 Te1 Ga1 N5 162.8(3) no
Ga1 Te2 P2 P1 16.1(4) no
Ga1 Te2 P2 N2 -169.8(5) no
Ga1 Te2 P2 N3 -25.2(4) no
Ga1 Te2 P2 N4 57.1(4) no
P2 Te2 Ga1 Te1 -27.9(2) no
P2 Te2 Ga1 Te3 103.3(2) no
P2 Te2 Ga1 N5 -163.8(3) no
Ga1 Te3 P3 P4 178.2(6) no
Ga1 Te3 P3 N5 1.7(4) no
Ga1 Te3 P3 N7 128.0(6) no
Ga1 Te3 P3 N8 -134.4(6) no
P3 Te3 Ga1 Te1 -114.1(4) no
P3 Te3 Ga1 Te2 112.2(4) no
P3 Te3 Ga1 N5 -1.3(4) no
Te1 Ga1 N5 P3 113.6(18) no
Te1 Ga1 N5 C17 -70(3) no
Te2 Ga1 N5 P3 -108.8(18) no
Te2 Ga1 N5 C17 68(3) no
Te3 Ga1 N5 P3 2.0(18) no
Te3 Ga1 N5 C17 178(3) no
Te1 P1 P2 Te2 -1.8(6) no
Te1 P1 P2 N2 -175.2(6) no
Te1 P1 P2 N3 90.9(6) no
Te1 P1 P2 N4 -95.1(5) no
Te1 P1 N1 C1 20(4) no
Te1 P1 N3 P2 -106.7(6) no
Te1 P1 N3 C9 91.5(18) no
Te1 P1 N4 P2 103.7(7) no
Te1 P1 N4 C13 -67(2) no
P2 P1 N1 C1 -167(2) no
N1 P1 P2 Te2 -174.2(16) no
N1 P1 P2 N2 12(2) no
N1 P1 P2 N3 -81.5(17) no
N1 P1 P2 N4 92.5(17) no
P2 P1 N3 P2 -0.0(4) no
P2 P1 N3 C9 -162(2) no
N3 P1 P2 Te2 -92.7(8) no
N3 P1 P2 N2 93.9(10) no
N3 P1 P2 N3 -0.0(7) no
N3 P1 P2 N4 174.0(10) no
P2 P1 N4 P2 -0.0(3) no
P2 P1 N4 C13 -171(2) no
N4 P1 P2 Te2 93.2(9) no
N4 P1 P2 N2 -80.1(11) no
N4 P1 P2 N3 -174.0(11) no
N4 P1 P2 N4 -0.0(8) no
N1 P1 N3 P2 129.3(14) no
N1 P1 N3 C9 -33(3) no
N3 P1 N1 C1 142(3) no
N1 P1 N4 P2 -123.6(15) no
N1 P1 N4 C13 65(2) no
N4 P1 N1 C1 -112(3) no
N3 P1 N4 P2 -4.2(8) no
N3 P1 N4 C13 -175.3(19) no
N4 P1 N3 P2 4.2(8) no
N4 P1 N3 C9 -157.7(19) no
Te2 P2 N2 C5 22(4) no
Te2 P2 N3 P1 101.0(6) no
Te2 P2 N3 C9 -89.6(8) no
Te2 P2 N4 P1 -100.6(7) no
Te2 P2 N4 C13 73.2(12) no
P1 P2 N2 C5 -164.9(19) no
P1 P2 N3 P1 -0.0(4) no
P1 P2 N3 C9 169.4(13) no
P1 P2 N4 P1 -0.0(4) no
P1 P2 N4 C13 173.8(17) no
N2 P2 N3 P1 -115.0(17) no
N2 P2 N3 C9 54(2) no
N3 P2 N2 C5 -117(3) no
N2 P2 N4 P1 123.3(15) no
N2 P2 N4 C13 -62.9(18) no
N4 P2 N2 C5 152(3) no
N3 P2 N4 P1 3.9(7) no
N3 P2 N4 C13 177.6(12) no
N4 P2 N3 P1 -3.8(7) no
N4 P2 N3 C9 165.5(10) no
Te3 P3 P4 N6 -175.5(7) no
Te3 P3 P4 N7 -103.4(6) no
Te3 P3 P4 N8 95.6(6) no
Te3 P3 N5 Ga1 -2(2) no
Te3 P3 N5 C17 -178(3) no
Te3 P3 N7 P4 101.7(10) no
Te3 P3 N7 C25 -31(2) no
Te3 P3 N8 P4 -106.1(10) no
Te3 P3 N8 C29 60(2) no
P4 P3 N5 Ga1 -177.2(11) no
P4 P3 N5 C17 7(5) no
N5 P3 P4 N6 -1(3) no
N5 P3 P4 N7 71(3) no
N5 P3 P4 N8 -90(3) no
P4 P3 N7 P4 -0.00(18) no
P4 P3 N7 C25 -132(2) no
N7 P3 P4 N6 -72.1(13) no
N7 P3 P4 N7 0.0(12) no
N7 P3 P4 N8 -161.0(12) no
P4 P3 N8 P4 0.00(15) no
P4 P3 N8 C29 166(3) no
N8 P3 P4 N6 88.9(14) no
N8 P3 P4 N7 161.0(13) no
N8 P3 P4 N8 0.0(12) no
N5 P3 N7 P4 -139.7(14) no
N5 P3 N7 C25 88(2) no
N7 P3 N5 Ga1 -130.8(16) no
N7 P3 N5 C17 53(4) no
N5 P3 N8 P4 130.7(15) no
N5 P3 N8 C29 -64(3) no
N8 P3 N5 Ga1 126.8(16) no
N8 P3 N5 C17 -49(4) no
N7 P3 N8 P4 13.1(12) no
N7 P3 N8 C29 179(2) no
N8 P3 N7 P4 -12.8(12) no
N8 P3 N7 C25 -145(2) no
P3 P4 N6 C21 -178(2) no
P3 P4 N7 P3 0.00(18) no
P3 P4 N7 C25 139(2) no
P3 P4 N8 P3 0.00(15) no
P3 P4 N8 C29 -166(3) no
N6 P4 N7 P3 121.7(15) no
N6 P4 N7 C25 -99.4(18) no
N7 P4 N6 C21 143(3) no
N6 P4 N8 P3 -109.7(16) no
N6 P4 N8 C29 84(2) no
N8 P4 N6 C21 -135(3) no
N7 P4 N8 P3 -12.6(11) no
N7 P4 N8 C29 -179(2) no
N8 P4 N7 P3 12.2(11) no
N8 P4 N7 C25 151.2(17) no
P1 N1 C1 C2 28(5) no
P1 N1 C1 C3 144(3) no
P1 N1 C1 C4 -90(4) no
P2 N2 C5 C6 -176(3) no
P2 N2 C5 C7 69(4) no
P2 N2 C5 C8 -51(4) no
P1 N3 C9 C10 -41(2) no
P1 N3 C9 C11 60(3) no
P1 N3 C9 C12 -159.3(17) no
P2 N3 C9 C10 159.1(9) no
P2 N3 C9 C11 -99.7(13) no
P2 N3 C9 C12 40.7(19) no
P1 N4 C13 C14 -157.0(17) no
P1 N4 C13 C15 -40(2) no
P1 N4 C13 C16 68(3) no
P2 N4 C13 C14 33.2(19) no
P2 N4 C13 C15 150.0(11) no
P2 N4 C13 C16 -101.8(17) no
Ga1 N5 C17 C18 44(4) no
Ga1 N5 C17 C19 -73(3) no
Ga1 N5 C17 C20 164(2) no
P3 N5 C17 C18 -140(3) no
P3 N5 C17 C19 103(3) no
P3 N5 C17 C20 -20(4) no
P4 N6 C21 C22 -155(3) no
P4 N6 C21 C23 86(3) no
P4 N6 C21 C24 -29(5) no
P3 N7 C25 C26 -43(3) no
P3 N7 C25 C27 -158(2) no
P3 N7 C25 C28 70(4) no
P4 N7 C25 C26 -166.2(15) no
P4 N7 C25 C27 78(3) no
P4 N7 C25 C28 -53(3) no
P3 N8 C29 C30 22(3) no
P3 N8 C29 C31 143.2(19) no
P3 N8 C29 C32 -104(2) no
P4 N8 C29 C30 -176.5(15) no
P4 N8 C29 C31 -55(3) no
P4 N8 C29 C32 57(3) no
